data_7711201
loop_
_publ_author_name
'Herrera, Susana'
'Rivero, Kennett I.'
'Guzm\'an, Alexis'
'Cede\~no, Jonathan'
'Miksovska, Jaroslava'
'Raptis, Raphael G.'

_publ_section_title
;
 Mononuclear, hexanuclear and polymeric indium(iii) pyrazolido complexes;
 structural characterization, dynamic solution studies and luminescent
 properties
;
_journal_name_full 'Dalton Transactions'
_journal_paper_doi 10.1039/D2DT01901A
_journal_year 2022
_chemical_formula_moiety 'C18 H25 Cl6 In6 N12 O8, 3(C5 H12 N), 1(C3 H6 O)'
_chemical_formula_sum 'C36 H67 Cl6 In6 N15 O9'
_chemical_formula_weight 1755.16
_chemical_name_common (pipH)3[In6Cl6(?-pz)6(?-OH)6(?3-OH0.5)2]
_chemical_name_systematic (NC5H12)3[In6Cl6N12C18H25O8]
_space_group_crystal_system triclinic
_space_group_IT_number 2
_space_group_name_Hall '-P 1'
_space_group_name_H-M_alt 'P -1'
_atom_sites_solution_hydrogens mixed
_atom_sites_solution_primary dual
_atom_sites_solution_secondary difmap
_audit_creation_date 2022-08-17
_audit_creation_method
;
Olex2 1.5
(compiled 2022.04.07 svn.rca3783a0 for OlexSys, GUI svn.r6498)
;
_audit_update_record
;
2022-08-22 deposited with the CCDC.	2022-09-01 downloaded from the CCDC.
;
_cell_angle_alpha 114.005(2)
_cell_angle_beta 91.512(3)
_cell_angle_gamma 91.947(3)
_cell_formula_units_Z 4
_cell_length_a 18.801(5)
_cell_length_b 19.503(5)
_cell_length_c 20.281(5)
_cell_measurement_reflns_used 9959
_cell_measurement_temperature 298.0
_cell_measurement_theta_max 25.17
_cell_measurement_theta_min 2.17
_cell_volume 6783(3)
_computing_cell_refinement 'SAINT v7.68A (Bruker, 2009)'
_computing_data_collection 'Bruker APEX2'
_computing_data_reduction 'SAINT v7.68A (Bruker, 2009)'
_computing_molecular_graphics 'Olex2 1.5 (Dolomanov et al., 2009)'
_computing_publication_material 'Olex2 1.5 (Dolomanov et al., 2009)'
_computing_structure_refinement 'SHELXL 2018/3 (Sheldrick, 2015)'
_computing_structure_solution 'SHELXT 2018/2 (Sheldrick, 2018)'
_diffrn_ambient_temperature 298.00
_diffrn_measured_fraction_theta_full 0.984
_diffrn_measured_fraction_theta_max 0.984
_diffrn_measurement_device_type 'Siemens SMART CCD'
_diffrn_measurement_method \w-scan
_diffrn_radiation_type MoK\a
_diffrn_radiation_wavelength 0.71073
_diffrn_reflns_av_R_equivalents 0.0524
_diffrn_reflns_av_unetI/netI 0.0654
_diffrn_reflns_Laue_measured_fraction_full 0.984
_diffrn_reflns_Laue_measured_fraction_max 0.984
_diffrn_reflns_limit_h_max 22
_diffrn_reflns_limit_h_min -22
_diffrn_reflns_limit_k_max 23
_diffrn_reflns_limit_k_min -23
_diffrn_reflns_limit_l_max 24
_diffrn_reflns_limit_l_min -24
_diffrn_reflns_number 65482
_diffrn_reflns_point_group_measured_fraction_full 0.984
_diffrn_reflns_point_group_measured_fraction_max 0.984
_diffrn_reflns_theta_full 25.241
_diffrn_reflns_theta_max 25.241
_diffrn_reflns_theta_min 1.884
_exptl_absorpt_coefficient_mu 2.294
_exptl_absorpt_correction_T_max 0.7456
_exptl_absorpt_correction_T_min 0.5378
_exptl_absorpt_correction_type multi-scan
_exptl_absorpt_process_details SADABS
_exptl_crystal_colour colorless
_exptl_crystal_density_diffrn 1.719
_exptl_crystal_description block
_exptl_crystal_F_000 3422
_exptl_crystal_size_max 0.11
_exptl_crystal_size_mid 0.11
_exptl_crystal_size_min 0.07
_refine_diff_density_max 0.938
_refine_diff_density_min -0.903
_refine_diff_density_rms 0.103
_refine_ls_extinction_method none
_refine_ls_goodness_of_fit_ref 1.028
_refine_ls_hydrogen_treatment mixed
_refine_ls_matrix_type full
_refine_ls_number_parameters 1382
_refine_ls_number_reflns 24126
_refine_ls_number_restraints 54
_refine_ls_restrained_S_all 1.054
_refine_ls_R_factor_all 0.0615
_refine_ls_R_factor_gt 0.0361
_refine_ls_shift/su_max 0.002
_refine_ls_shift/su_mean 0.000
_refine_ls_structure_factor_coef Fsqd
_refine_ls_weighting_details 'w=1/[\s^2^(Fo^2^)+(0.0182P)^2^] where P=(Fo^2^+2Fc^2^)/3'
_refine_ls_weighting_scheme calc
_refine_ls_wR_factor_gt 0.0753
_refine_ls_wR_factor_ref 0.0851
_reflns_Friedel_coverage 0.000
_reflns_number_gt 16389
_reflns_number_total 24126
_reflns_threshold_expression 'I > 2\s(I)'
_cod_data_source_file d2dt01901a2.cif
_cod_data_source_block kir057_0m
_cod_depositor_comments
;
The following automatic conversions were performed:

data item '_atom_sites_solution_secondary' value 'diffmap' was
changed to 'difmap'.

Automatic conversion script
Id: cif_fix_values 7556 2019-12-06 15:28:31Z antanas 

2024-09-23
Z value and formula fixed to values more according to usual
chemical conventions.                 miguel
;
_cod_original_formula_sum 'C72 H133 Cl12 In12 N30 O18'
_cod_original_formula_weight 3510.32
_cod_original_formula_moiety 'C18 H24 Cl6 In6 N12 O8, C18 H25 Cl6 In6 N12 O8, 6(C5 H12 N), 2(C3 H6 O)'
_cod_original_formula_units_Z 2
_cod_database_code 7711201
_shelx_shelxl_version_number 2018/3
_shelx_space_group_comment
;
The symmetry employed for this shelxl refinement is uniquely defined
by the following loop, which should always be used as a source of
symmetry information in preference to the above space-group names.
They are only intended as comments.
;
_shelx_estimated_absorpt_t_max 0.856
_shelx_estimated_absorpt_t_min 0.786
_olex2_refinement_description
;
1. Fixed Uiso
 At 1.2 times of:
  All C(H) groups, All C(H,H) groups, All N(H,H) groups, All O(H) groups
 At 1.5 times of:
  All C(H,H,H) groups
2. Restrained distances
 C12-C5
 1.4 with sigma of 0.02
 C13-C27
 1.4 with sigma of 0.02
 C12-N5
 1.4 with sigma of 0.02
 C6-C19
 1.4 with sigma of 0.02
 N1-C19 = C19-C6
 1.5 with sigma of 0.02
 C19-C6
 1.6 with sigma of 0.02
 C5-C27
 1.6 with sigma of 0.02
 C02A-H02A
 1 with sigma of 0.02
 O0T-H0T
 1 with sigma of 0.02
 O0Y-H0Y
 1 with sigma of 0.02
 O010-H010
 1 with sigma of 0.02
 C028-H028
 1 with sigma of 0.02
 O0W-H0W
 1 with sigma of 0.02
 C4-C3
 1.6 with sigma of 0.02
 C8-C12
 2.52 with sigma of 0.04
 N5-C13
 2.6 with sigma of 0.04
 N5-C5
 2.6 with sigma of 0.04
3. Uiso/Uaniso restraints and constraints
Uanis(C8) = Uanis(N5)
4. Rigid body (RIGU) restrains
 N5, H5A, H5B, C8, C12, H8A, H8B, C13, H12A, H12B, C5, H13A, H13B, C27, H5C,
 H5D, H27A, H27B
 with sigma for 1-2 distances of 0.004 and sigma for 1-3 distances of 0.004
5.a Secondary CH2 refined with riding coordinates:
 N01L(H01A,H01B), N01U(H01C,H01D), N01V(H01E,H01F), C02L(H1,H), C02R(H02U,
 H02V), C02U(H02L,H02R), C02V(H02X,H02Y), C02Y(H02,HA), C031(H03G,H03H),
 C032(H03I,H03J), C033(H03S,H03T), C034(H03A,H03B), C035(H03K,H03L), N036(H03U,
 H03V), C03A(H03C,H03D), C03B(H03M,H03N), C03D(H03E,H03F), C03H(H03O,H03P),
 C03I(H03Q,H03R), C03J(H03W,H03X), C03K(H03Y,HB), N1(H1A,H1B), C3(H3A,H3B),
 C4(H4A,H4B), C7(H7A,H7B), C19(H19A,H19B), C14(H14A,H14B), C6(H6A,H6B),
 C21(H21A,H21B), C24(H24A,H24B), N5(H5A,H5B), C8(H8A,H8B), C13(H13A,H13B),
 C12(H12A,H12B), C5(H5C,H5D), C27(H27A,H27B)
5.b Me refined with riding coordinates:
 C9(H9A,H9B,H9C)
5.c Aromatic/amide H refined with riding coordinates:
 O0V(H0V), C01W(H01W), C01Y(H01Y), C01Z(H01Z), C021(H021), C027(H027),
 C029(H029), C02B(H02B), C02D(H02D), C02E(H02E), C02F(H02F), C02G(H02G),
 C02H(H02H), C02I(H02I), C02J(H02J), C02K(H02K), C02M(H02M), C02N(H02N),
 C02O(H02O), C02P(H02P), C02Q(H02Q), C02S(H02S), C02T(H02T), C02W(H02W),
 C02Z(H02Z), C030(H030), C038(H038)
5.d Idealised Me refined as rotating group:
 C16(H16A,H16B,H16C), C20(H20A,H20B,H20C), C10(H10A,H10B,H10C)
;
_olex2_submission_special_instructions 'No special instructions were received'

loop_
_space_group_symop_operation_xyz
'x, y, z'
'-x, -y, -z'

loop_
_atom_site_label
_atom_site_type_symbol
_atom_site_fract_x
_atom_site_fract_y
_atom_site_fract_z
_atom_site_U_iso_or_equiv
_atom_site_adp_type
_atom_site_occupancy
_atom_site_site_symmetry_order
_atom_site_calc_flag
_atom_site_refinement_flags_posn
_atom_site_refinement_flags_adp
_atom_site_refinement_flags_occupancy
_atom_site_disorder_assembly
_atom_site_disorder_group
In01 In 0.69014(2) 0.59868(2) 0.36519(2) 0.03207(9) Uani 1 1 d . . . . .
In02 In 0.77873(2) 0.91852(2) 0.60591(2) 0.03283(10) Uani 1 1 d . . . . .
In03 In 0.78063(2) 0.83436(2) 0.72367(2) 0.03334(10) Uani 1 1 d . . . . .
In04 In 0.86754(2) 0.57120(2) 0.35090(2) 0.03306(10) Uani 1 1 d . . . . .
In05 In 0.82925(2) 0.38086(2) 0.20293(2) 0.03550(10) Uani 1 1 d . . . . .
In06 In 0.65208(2) 0.40984(2) 0.21919(2) 0.03486(10) Uani 1 1 d . . . . .
In07 In 0.82258(2) 1.10325(2) 0.76160(2) 0.03709(10) Uani 1 1 d . . . . .
In08 In 0.67679(2) 0.57470(2) 0.17526(2) 0.03859(10) Uani 1 1 d . . . . .
In09 In 0.82062(2) 1.01647(2) 0.87684(2) 0.04007(11) Uani 1 1 d . . . . .
In0A In 0.85315(2) 0.54714(2) 0.15931(2) 0.04148(11) Uani 1 1 d . . . . .
In0B In 0.63372(2) 1.03782(2) 0.70589(2) 0.04138(11) Uani 1 1 d . . . . .
In0C In 0.63434(2) 0.94981(2) 0.81798(2) 0.04559(11) Uani 1 1 d . . . . .
Cl0D Cl 0.82080(8) 0.82400(8) 0.49172(8) 0.0486(4) Uani 1 1 d . . . . .
Cl0E Cl 0.67659(8) 0.67743(8) 0.49488(8) 0.0500(4) Uani 1 1 d . . . . .
Cl0F Cl 0.82270(9) 0.70730(8) 0.65097(9) 0.0542(4) Uani 1 1 d . . . . .
Cl0G Cl 0.92057(9) 0.64123(8) 0.47484(8) 0.0551(4) Uani 1 1 d . . . . .
Cl0H Cl 0.90857(9) 1.21018(9) 0.82179(9) 0.0614(5) Uani 1 1 d . . . . .
Cl0I Cl 0.60117(9) 0.27946(8) 0.18297(10) 0.0610(5) Uani 1 1 d . . . . .
Cl0J Cl 0.83383(9) 0.24389(8) 0.16696(9) 0.0613(5) Uani 1 1 d . . . . .
Cl0K Cl 0.65530(10) 0.63160(10) 0.08762(9) 0.0638(5) Uani 1 1 d . . . . .
Cl0L Cl 0.50729(9) 1.06914(10) 0.70213(10) 0.0668(5) Uani 1 1 d . . . . .
Cl0M Cl 0.88040(10) 0.59588(11) 0.06758(10) 0.0705(5) Uani 1 1 d . . . . .
Cl0N Cl 0.90356(11) 1.09954(10) 0.97465(10) 0.0771(6) Uani 1 1 d . . . . .
Cl0O Cl 0.50616(10) 0.95190(12) 0.84827(12) 0.0823(6) Uani 1 1 d . . . . .
O00P O 0.6939(3) 0.5241(3) 0.2519(3) 0.0358(12) Uani 1 1 d . . . . .
O00Q O 0.74582(18) 0.94439(18) 0.79168(18) 0.0334(8) Uani 1 1 d . . . . .
O00R O 0.82612(18) 0.50284(18) 0.23990(18) 0.0320(8) Uani 1 1 d . . . . .
O00S O 0.74561(19) 1.0089(2) 0.7057(2) 0.0320(9) Uani 1 1 d . . . . .
O0T O 0.85282(18) 0.89041(19) 0.67523(19) 0.0324(8) Uani 1 1 d D . . . .
O0U O 0.7905(2) 0.6538(2) 0.3561(2) 0.0353(9) Uani 1 1 d . . . . .
O0V O 0.73244(18) 0.37495(18) 0.13777(18) 0.0344(9) Uani 1 1 d . . . . .
H0V H 0.727029 0.361137 0.088224 0.041 Uiso 1 1 calc R U . . .
O0W O 0.74426(19) 0.39285(19) 0.27955(19) 0.0349(9) Uani 1 1 d D . . . .
O0X O 0.77123(18) 0.53022(18) 0.38590(18) 0.0331(8) Uani 1 1 d . . . . .
O0Y O 0.71612(19) 0.84018(19) 0.63505(19) 0.0349(9) Uani 1 1 d D . . . .
O00Z O 0.7508(2) 0.4977(2) 0.1046(2) 0.0449(11) Uani 1 1 d . . . . .
O010 O 0.7797(2) 0.6365(2) 0.2135(2) 0.0394(9) Uani 1 1 d D . . . .
O011 O 0.8815(3) 1.0236(3) 0.7886(2) 0.0399(11) Uani 1 1 d . . . . .
O012 O 0.6063(2) 0.9278(3) 0.7058(2) 0.0422(11) Uani 1 1 d . . . . .
O013 O 0.7725(3) 1.1109(3) 0.8606(3) 0.0464(13) Uani 1 1 d . . . . .
O014 O 0.6329(2) 1.0625(2) 0.8200(2) 0.0468(11) Uani 1 1 d . . . . .
N015 N 0.9277(2) 0.4731(2) 0.3425(3) 0.0432(12) Uani 1 1 d . . . . .
N016 N 0.5886(2) 0.4518(2) 0.3163(2) 0.0389(11) Uani 1 1 d . . . . .
N017 N 0.6003(2) 0.5228(2) 0.3694(2) 0.0389(11) Uani 1 1 d . . . . .
N018 N 0.8557(2) 1.0042(2) 0.5987(2) 0.0391(11) Uani 1 1 d . . . . .
N019 N 0.8607(2) 0.8473(2) 0.8109(2) 0.0393(11) Uani 1 1 d . . . . .
N01A N 0.9145(2) 0.4041(2) 0.2864(3) 0.0425(12) Uani 1 1 d . . . . .
N01B N 0.6865(2) 0.9432(3) 0.5505(2) 0.0412(12) Uani 1 1 d . . . . .
N01C N 0.5755(2) 0.4330(3) 0.1473(2) 0.0429(12) Uani 1 1 d . . . . .
N01D N 0.7442(3) 1.1739(3) 0.7388(3) 0.0442(12) Uani 1 1 d . . . . .
N01E N 0.8738(2) 1.0698(2) 0.6564(2) 0.0409(12) Uani 1 1 d . . . . .
N01F N 0.8771(3) 0.9153(3) 0.8657(3) 0.0458(13) Uani 1 1 d . . . . .
N01G N 0.6303(2) 0.6753(2) 0.3318(3) 0.0401(12) Uani 1 1 d . . . . .
N01H N 0.5839(2) 0.4942(3) 0.1310(3) 0.0451(12) Uani 1 1 d . . . . .
N01I N 0.6908(3) 0.7870(3) 0.7618(3) 0.0457(12) Uani 1 1 d . . . . .
N01J N 0.6739(3) 1.1518(3) 0.7219(3) 0.0518(14) Uani 1 1 d . . . . .
N01K N 0.9480(3) 0.6204(3) 0.3035(3) 0.0464(13) Uani 1 1 d . . . . .
N01L N 0.9603(3) 0.8086(3) 0.6011(3) 0.0528(14) Uani 1 1 d . . . . .
H01A H 0.942116 0.766014 0.566534 0.063 Uiso 1 1 calc R U . . .
H01B H 0.924130 0.835365 0.623941 0.063 Uiso 1 1 calc R U . . .
N01M N 0.6368(3) 0.9917(3) 0.5867(3) 0.0462(12) Uani 1 1 d . . . . .
N01N N 0.6199(2) 0.6624(3) 0.2605(3) 0.0437(12) Uani 1 1 d . . . . .
N01O N 0.9434(3) 0.6115(3) 0.2329(3) 0.0522(14) Uani 1 1 d . . . . .
N01P N 0.9084(3) 0.4422(3) 0.1023(3) 0.0540(14) Uani 1 1 d . . . . .
N01Q N 0.6355(3) 0.8289(3) 0.7948(3) 0.0483(13) Uani 1 1 d . . . . .
N01R N 0.6694(3) 0.9945(3) 0.9331(3) 0.0515(13) Uani 1 1 d . . . . .
N01S N 0.7379(3) 1.0198(3) 0.9545(3) 0.0526(14) Uani 1 1 d . . . . .
N01T N 0.8957(3) 0.3799(3) 0.1153(3) 0.0472(13) Uani 1 1 d . . . . .
N01U N 0.7772(3) 0.5449(3) 0.5244(3) 0.0534(14) Uani 1 1 d . . . . .
H01C H 0.773495 0.542963 0.479847 0.064 Uiso 1 1 calc R U . . .
H01D H 0.787448 0.592472 0.554606 0.064 Uiso 1 1 calc R U . . .
N01V N 0.7999(3) 0.7602(3) 0.1814(3) 0.0734(18) Uani 1 1 d . . . . .
H01E H 0.795793 0.745933 0.133806 0.088 Uiso 1 1 calc R U . . .
H01F H 0.793176 0.719349 0.190220 0.088 Uiso 1 1 calc R U . . .
C01W C 0.8949(3) 1.0019(3) 0.5444(3) 0.0516(17) Uani 1 1 d . . . . .
H01W H 0.892783 0.963144 0.498418 0.062 Uiso 1 1 calc R U . . .
C01X C 0.6721(4) 0.9214(4) 0.4798(4) 0.0547(18) Uani 1 1 d . . . . .
C01Y C 0.5329(3) 0.4203(4) 0.3347(4) 0.0544(17) Uani 1 1 d . . . . .
H01Y H 0.513766 0.371939 0.307930 0.065 Uiso 1 1 calc R U . . .
C01Z C 0.5159(3) 0.3940(4) 0.1113(4) 0.0567(18) Uani 1 1 d . . . . .
H01Z H 0.498027 0.349379 0.112319 0.068 Uiso 1 1 calc R U . . .
C020 C 0.5514(4) 0.5318(4) 0.4182(4) 0.0542(18) Uani 1 1 d . . . . .
C021 C 0.5981(3) 0.7382(3) 0.3714(4) 0.0515(17) Uani 1 1 d . . . . .
H021 H 0.596753 0.759424 0.421555 0.062 Uiso 1 1 calc R U . . .
C022 C 0.5080(4) 0.4693(4) 0.3984(4) 0.065(2) Uani 1 1 d . . . . .
C023 C 0.9247(4) 1.1062(4) 0.6367(4) 0.0537(17) Uani 1 1 d . . . . .
C024 C 0.9069(4) 0.7984(4) 0.8158(4) 0.0596(19) Uani 1 1 d . . . . .
C025 C 0.6126(4) 0.9557(4) 0.4697(4) 0.062(2) Uani 1 1 d . . . . .
C026 C 0.9837(4) 0.4677(4) 0.3823(4) 0.061(2) Uani 1 1 d . . . . .
C027 C 0.7548(4) 1.2405(3) 0.7347(4) 0.0612(19) Uani 1 1 d . . . . .
H027 H 0.797980 1.268119 0.743791 0.073 Uiso 1 1 calc R U . . .
C028 C 0.9395(4) 1.0664(4) 0.5666(4) 0.0577(18) Uani 1 1 d D . . . .
C029 C 0.5923(3) 0.9995(4) 0.5373(4) 0.0543(17) Uani 1 1 d . . . . .
H029 H 0.553577 1.030036 0.547817 0.065 Uiso 1 1 calc R U . . .
C02A C 0.9619(4) 0.3586(4) 0.2959(4) 0.068(2) Uani 1 1 d D . . . .
C02B C 0.5819(3) 0.7183(4) 0.2588(4) 0.0553(17) Uani 1 1 d . . . . .
H02B H 0.567511 0.723292 0.216795 0.066 Uiso 1 1 calc R U . . .
C02C C 0.5671(4) 0.7666(4) 0.3259(4) 0.062(2) Uani 1 1 d . . . . .
C02D C 1.0082(4) 0.6619(4) 0.3334(4) 0.071(2) Uani 1 1 d . . . . .
H02D H 1.024618 0.676093 0.381022 0.085 Uiso 1 1 calc R U . . .
C02E C 0.9333(4) 0.9076(4) 0.9037(4) 0.0625(19) Uani 1 1 d . . . . .
H02E H 0.955553 0.945741 0.944057 0.075 Uiso 1 1 calc R U . . .
C02F C 0.5293(3) 0.4930(4) 0.0871(4) 0.0621(19) Uani 1 1 d . . . . .
H02F H 0.522067 0.529194 0.068970 0.074 Uiso 1 1 calc R U . . .
C02G C 1.0008(4) 0.6470(4) 0.2221(4) 0.067(2) Uani 1 1 d . . . . .
H02G H 1.011289 0.648801 0.178234 0.081 Uiso 1 1 calc R U . . .
C02H C 0.6427(4) 1.2044(4) 0.7072(4) 0.069(2) Uani 1 1 d . . . . .
H02H H 0.594814 1.202958 0.693580 0.083 Uiso 1 1 calc R U . . .
C02I C 0.5892(4) 0.7855(4) 0.8109(4) 0.067(2) Uani 1 1 d . . . . .
H02I H 0.546891 0.800920 0.834016 0.080 Uiso 1 1 calc R U . . .
C02J C 0.9295(4) 0.3238(4) 0.0653(4) 0.071(2) Uani 1 1 d . . . . .
H02J H 0.929118 0.274671 0.061668 0.085 Uiso 1 1 calc R U . . .
C02K C 1.0416(4) 0.6799(4) 0.2837(5) 0.083(3) Uani 1 1 d . . . . .
H02K H 1.083677 0.708917 0.290532 0.100 Uiso 1 1 calc R U . . .
C02L C 0.7488(5) 1.4641(4) 0.9587(4) 0.072(2) Uani 1 1 d . . . . .
H1 H 0.765711 1.506907 0.949641 0.086 Uiso 1 1 calc R U . . .
H H 0.750984 1.478873 1.010548 0.086 Uiso 1 1 calc R U . . .
C02M C 0.6774(4) 0.7178(4) 0.7583(4) 0.069(2) Uani 1 1 d . . . . .
H02M H 0.706981 0.677897 0.738430 0.083 Uiso 1 1 calc R U . . .
C02N C 0.4853(4) 0.4303(4) 0.0726(4) 0.071(2) Uani 1 1 d . . . . .
H02N H 0.443968 0.415509 0.043150 0.085 Uiso 1 1 calc R U . . .
C02O C 0.7420(5) 1.0503(4) 1.0268(4) 0.077(2) Uani 1 1 d . . . . .
H02O H 0.783117 1.071568 1.055364 0.093 Uiso 1 1 calc R U . . .
C02P C 0.6914(4) 1.2609(4) 0.7151(4) 0.076(2) Uani 1 1 d . . . . .
H02P H 0.683229 1.304509 0.708405 0.092 Uiso 1 1 calc R U . . .
C02Q C 0.9510(4) 0.4228(4) 0.0452(4) 0.076(2) Uani 1 1 d . . . . .
H02Q H 0.968352 0.455526 0.025857 0.091 Uiso 1 1 calc R U . . .
C02R C 0.8364(4) 0.4979(4) 0.5289(4) 0.075(2) Uani 1 1 d . . . . .
H02U H 0.843528 0.503322 0.578325 0.090 Uiso 1 1 calc R U . . .
H02V H 0.880111 0.514944 0.514653 0.090 Uiso 1 1 calc R U . . .
C02S C 0.9647(4) 0.3488(4) 0.0202(4) 0.081(2) Uani 1 1 d . . . . .
H02S H 0.991825 0.321250 -0.018667 0.097 Uiso 1 1 calc R U . . .
C02T C 1.0071(4) 0.3965(4) 0.3547(4) 0.080(3) Uani 1 1 d . . . . .
H02T H 1.044978 0.377860 0.371782 0.096 Uiso 1 1 calc R U . . .
C02U C 1.0048(4) 0.7907(4) 0.6533(4) 0.073(2) Uani 1 1 d . . . . .
H02L H 0.975691 0.763883 0.674773 0.087 Uiso 1 1 calc R U . . .
H02R H 1.042386 0.758533 0.628138 0.087 Uiso 1 1 calc R U . . .
C02V C 0.8196(5) 0.4164(4) 0.4802(5) 0.088(3) Uani 1 1 d . . . . .
H02X H 0.856614 0.386009 0.486834 0.106 Uiso 1 1 calc R U . . .
H02Y H 0.818620 0.409961 0.430158 0.106 Uiso 1 1 calc R U . . .
C02W C 0.9527(4) 0.8344(4) 0.8736(4) 0.077(2) Uani 1 1 d . . . . .
H02W H 0.989647 0.813651 0.889603 0.092 Uiso 1 1 calc R U . . .
C02Y C 0.7075(4) 0.5195(4) 0.5428(4) 0.071(2) Uani 1 1 d . . . . .
H02 H 0.710167 0.524760 0.592524 0.085 Uiso 1 1 calc R U . . .
HA H 0.670298 0.550642 0.538148 0.085 Uiso 1 1 calc R U . . .
C02Z C 0.6137(4) 0.7145(4) 0.7883(4) 0.080(2) Uani 1 1 d . . . . .
H02Z H 0.591829 0.672969 0.792379 0.096 Uiso 1 1 calc R U . . .
C030 C 0.6331(4) 1.0100(4) 0.9928(4) 0.073(2) Uani 1 1 d . . . . .
H030 H 0.584867 0.998094 0.993309 0.088 Uiso 1 1 calc R U . . .
C031 C 0.7483(5) 0.3902(4) 0.4969(5) 0.101(3) Uani 1 1 d . . . . .
H03G H 0.736454 0.339210 0.462118 0.121 Uiso 1 1 calc R U . . .
H03H H 0.751576 0.389745 0.544553 0.121 Uiso 1 1 calc R U . . .
C032 C 0.6901(4) 0.4405(4) 0.4944(5) 0.086(3) Uani 1 1 d . . . . .
H03I H 0.682989 0.436285 0.445327 0.103 Uiso 1 1 calc R U . . .
H03J H 0.645885 0.424054 0.508366 0.103 Uiso 1 1 calc R U . . .
C033 C 0.7945(6) 1.4037(6) 0.9259(5) 0.114(4) Uani 1 1 d . . . . .
H03S H 0.843194 1.420008 0.943872 0.137 Uiso 1 1 calc R U . . .
H03T H 0.792738 1.388667 0.873971 0.137 Uiso 1 1 calc R U . . .
C034 C 1.0366(4) 0.8612(5) 0.7109(5) 0.093(3) Uani 1 1 d . . . . .
H03A H 1.067299 0.848768 0.743194 0.112 Uiso 1 1 calc R U . . .
H03B H 0.998860 0.890809 0.738822 0.112 Uiso 1 1 calc R U . . .
C035 C 0.7434(4) 0.8124(4) 0.2154(4) 0.077(2) Uani 1 1 d . . . . .
H03K H 0.746161 0.853891 0.200687 0.092 Uiso 1 1 calc R U . . .
H03L H 0.697126 0.786420 0.199161 0.092 Uiso 1 1 calc R U . . .
N036 N 0.7719(5) 1.3383(5) 0.9423(5) 0.145(3) Uani 1 1 d . . . . .
H03U H 0.777222 1.351176 0.989669 0.174 Uiso 1 1 calc R U . . .
H03V H 0.799822 1.300398 0.920193 0.174 Uiso 1 1 calc R U . . .
C038 C 0.6760(5) 1.0453(5) 1.0522(5) 0.094(3) Uani 1 1 d . . . . .
H038 H 0.663512 1.062541 1.100193 0.112 Uiso 1 1 calc R U . . .
C03A C 1.0793(5) 0.9074(6) 0.6801(5) 0.109(3) Uani 1 1 d . . . . .
H03C H 1.120191 0.880274 0.656534 0.130 Uiso 1 1 calc R U . . .
H03D H 1.096410 0.954368 0.718717 0.130 Uiso 1 1 calc R U . . .
C03B C 0.8737(5) 0.7925(5) 0.2071(7) 0.112(4) Uani 1 1 d . . . . .
H03M H 0.907704 0.754106 0.185812 0.134 Uiso 1 1 calc R U . . .
H03N H 0.884078 0.832946 0.192016 0.134 Uiso 1 1 calc R U . . .
C03D C 1.0008(4) 0.8509(4) 0.5680(4) 0.073(2) Uani 1 1 d . . . . .
H03E H 0.969572 0.862079 0.535150 0.087 Uiso 1 1 calc R U . . .
H03F H 1.038399 0.820773 0.540366 0.087 Uiso 1 1 calc R U . . .
C03H C 0.7509(5) 0.8416(5) 0.2945(5) 0.105(3) Uani 1 1 d . . . . .
H03O H 0.743447 0.800594 0.309355 0.126 Uiso 1 1 calc R U . . .
H03P H 0.714628 0.877483 0.315628 0.126 Uiso 1 1 calc R U . . .
C03I C 0.8804(6) 0.8215(7) 0.2865(7) 0.143(5) Uani 1 1 d . . . . .
H03Q H 0.927698 0.844720 0.302958 0.172 Uiso 1 1 calc R U . . .
H03R H 0.874509 0.780083 0.301009 0.172 Uiso 1 1 calc R U . . .
C03J C 0.6471(5) 1.3784(6) 0.9469(5) 0.125(4) Uani 1 1 d . . . . .
H03W H 0.644724 1.394573 0.998795 0.150 Uiso 1 1 calc R U . . .
H03X H 0.599250 1.362850 0.925805 0.150 Uiso 1 1 calc R U . . .
C03K C 0.6938(6) 1.3120(6) 0.9178(5) 0.115(3) Uani 1 1 d . . . . .
H03Y H 0.689206 1.289138 0.865417 0.137 Uiso 1 1 calc R U . . .
HB H 0.678799 1.274585 0.935380 0.137 Uiso 1 1 calc R U . . .
N1 N 0.4729(4) 0.8640(4) 0.6497(5) 0.130(3) Uani 1 1 d D . . . .
H1A H 0.456668 0.897996 0.690313 0.156 Uiso 1 1 calc R U . . .
H1B H 0.519265 0.875332 0.650897 0.156 Uiso 1 1 calc R U . . .
C3 C 0.4686(8) 0.7936(7) 0.6586(7) 0.201(8) Uani 1 1 d D . . . .
H3A H 0.502122 0.795403 0.696505 0.241 Uiso 1 1 calc R U . . .
H3B H 0.420952 0.784049 0.671259 0.241 Uiso 1 1 calc R U . . .
C4 C 0.4854(12) 0.7368(8) 0.5915(10) 0.282(13) Uani 1 1 d D . . . .
H4A H 0.464543 0.690092 0.590328 0.339 Uiso 1 1 calc R U . . .
H4B H 0.536640 0.732832 0.593445 0.339 Uiso 1 1 calc R U . . .
C7 C 0.4673(8) 0.7372(7) 0.5212(8) 0.187(6) Uani 1 1 d . . . . .
H7A H 0.418647 0.718671 0.505057 0.224 Uiso 1 1 calc R U . . .
H7B H 0.499566 0.708207 0.484794 0.224 Uiso 1 1 calc R U . . .
C19 C 0.4774(10) 0.8229(7) 0.5406(7) 0.249(11) Uani 1 1 d D . . . .
H19A H 0.528163 0.834909 0.550150 0.299 Uiso 1 1 calc R U . . .
H19B H 0.465521 0.828955 0.496444 0.299 Uiso 1 1 calc R U . . .
C2 C 0.3861(6) 0.5613(6) 0.3002(7) 0.101(3) Uani 1 1 d . . . . .
O4 O 0.3465(5) 0.5891(6) 0.3454(5) 0.188(4) Uani 1 1 d . . . . .
C14 C 0.6740(7) 1.4440(6) 0.9312(5) 0.132(4) Uani 1 1 d . . . . .
H14A H 0.670994 1.430395 0.879521 0.158 Uiso 1 1 calc R U . . .
H14B H 0.644837 1.486649 0.954404 0.158 Uiso 1 1 calc R U . . .
C16 C 0.4510(5) 0.5927(8) 0.2850(8) 0.192(7) Uani 1 1 d . . . . .
H16A H 0.443362 0.601974 0.242424 0.288 Uiso 1 1 calc R U . . .
H16B H 0.488091 0.557990 0.277371 0.288 Uiso 1 1 calc R U . . .
H16C H 0.464700 0.639101 0.325173 0.288 Uiso 1 1 calc R U . . .
C6 C 0.4439(8) 0.8806(7) 0.5959(8) 0.277(12) Uani 1 1 d D . . . .
H6A H 0.458773 0.930321 0.599971 0.333 Uiso 1 1 calc R U . . .
H6B H 0.392364 0.874091 0.591632 0.333 Uiso 1 1 calc R U . . .
C20 C 0.3699(8) 0.4852(7) 0.2510(8) 0.220(7) Uani 1 1 d . . . . .
H20A H 0.327719 0.466552 0.265244 0.331 Uiso 1 1 calc R U . . .
H20B H 0.408998 0.454989 0.251593 0.331 Uiso 1 1 calc R U . . .
H20C H 0.362090 0.482803 0.203151 0.331 Uiso 1 1 calc R U . . .
C21 C 1.0328(4) 0.9233(5) 0.6256(5) 0.090(3) Uani 1 1 d . . . . .
H21A H 0.994963 0.955288 0.650320 0.108 Uiso 1 1 calc R U . . .
H21B H 1.061303 0.949659 0.603245 0.108 Uiso 1 1 calc R U . . .
C24 C 0.8243(7) 0.8798(6) 0.3227(6) 0.134(4) Uani 1 1 d . . . . .
H24A H 0.828662 0.896912 0.374757 0.161 Uiso 1 1 calc R U . . .
H24B H 0.831268 0.922860 0.310778 0.161 Uiso 1 1 calc R U . . .
C1 C 0.7752(8) 1.1708(8) 0.4954(9) 0.151(5) Uani 1 1 d . . . . .
C10 C 0.8164(7) 1.2336(8) 0.5505(8) 0.196(6) Uani 1 1 d . . . . .
H10A H 0.845626 1.258125 0.527690 0.294 Uiso 1 1 calc R U . . .
H10B H 0.846084 1.215253 0.578420 0.294 Uiso 1 1 calc R U . . .
H10C H 0.784552 1.268653 0.581648 0.294 Uiso 1 1 calc R U . . .
O6 O 0.7682(8) 1.1695(9) 0.4381(6) 0.294(9) Uani 1 1 d . . . . .
C9 C 0.7460(7) 1.1131(8) 0.5154(10) 0.260(11) Uani 1 1 d . . . . .
H9A H 0.758249 1.125536 0.565289 0.389 Uiso 1 1 calc R U . . .
H9B H 0.695136 1.109497 0.508110 0.389 Uiso 1 1 calc R U . . .
H9C H 0.765221 1.065900 0.485953 0.389 Uiso 1 1 calc R U . . .
H020 H 0.551(3) 0.571(3) 0.458(3) 0.05(2) Uiso 1 1 d . . . . .
H026 H 0.997(3) 0.500(4) 0.420(3) 0.07(2) Uiso 1 1 d . . . . .
H022 H 0.477(3) 0.461(3) 0.420(3) 0.046(19) Uiso 1 1 d . . . . .
H028 H 0.978(2) 1.079(3) 0.542(3) 0.059(18) Uiso 1 1 d D . . . .
H024 H 0.905(3) 0.746(3) 0.781(3) 0.07(2) Uiso 1 1 d . . . . .
H02C H 0.539(3) 0.809(3) 0.342(3) 0.051(17) Uiso 1 1 d . . . . .
H025 H 0.595(3) 0.949(3) 0.430(3) 0.06(2) Uiso 1 1 d . . . . .
H023 H 0.945(3) 1.151(3) 0.671(3) 0.033(15) Uiso 1 1 d . . . . .
H02A H 0.961(4) 0.3060(16) 0.261(3) 0.09(2) Uiso 1 1 d D . . . .
H01X H 0.703(3) 0.889(3) 0.444(3) 0.041(16) Uiso 1 1 d . . . . .
H00S H 0.751(3) 0.987(3) 0.731(3) 0.045(19) Uiso 1 1 d . . . . .
H00P H 0.722(3) 0.520(4) 0.254(4) 0.02(2) Uiso 1 1 d . . . . .
H00Z H 0.742(2) 0.465(2) 0.109(2) 0.005(14) Uiso 1 1 d . . . . .
H0W H 0.738(4) 0.347(3) 0.287(4) 0.12(3) Uiso 1 1 d D . . . .
H0U H 0.796(4) 0.685(4) 0.393(4) 0.10(3) Uiso 1 1 d . . . . .
N5 N 0.5123(5) 1.1340(7) 0.8833(5) 0.196(4) Uani 1 1 d D . . . .
H5A H 0.543624 1.125541 0.848983 0.236 Uiso 1 1 calc R U . . .
H5B H 0.490501 1.090462 0.877072 0.236 Uiso 1 1 calc R U . . .
C8 C 0.5481(7) 1.1688(9) 0.9546(7) 0.196(4) Uani 1 1 d D . . . .
H8A H 0.590454 1.142645 0.956697 0.236 Uiso 1 1 calc R U . . .
H8B H 0.561524 1.221085 0.966491 0.236 Uiso 1 1 calc R U . . .
C13 C 0.4959(6) 1.1624(7) 1.0035(6) 0.156(5) Uani 1 1 d D . . . .
H13A H 0.512932 1.192894 1.052742 0.187 Uiso 1 1 calc R U . . .
H13B H 0.492006 1.110558 0.997857 0.187 Uiso 1 1 calc R U . . .
C12 C 0.4614(10) 1.1860(12) 0.8802(9) 0.383(17) Uani 1 1 d D . . . .
H12A H 0.445796 1.174469 0.830679 0.460 Uiso 1 1 calc R U . . .
H12B H 0.481161 1.237251 0.902275 0.460 Uiso 1 1 calc R U . . .
H010 H 0.785(3) 0.648(3) 0.2630(12) 0.039(16) Uiso 1 1 d D . . . .
H0T H 0.869(3) 0.937(2) 0.716(2) 0.08(2) Uiso 1 1 d D . . . .
H0Y H 0.702(3) 0.798(2) 0.5919(19) 0.06(2) Uiso 1 1 d D . . . .
H012 H 0.626(4) 0.902(4) 0.683(4) 0.08(3) Uiso 1 1 d . . . . .
H011 H 0.911(3) 1.039(4) 0.794(4) 0.05(3) Uiso 1 1 d . . . . .
H014 H 0.671(3) 1.083(3) 0.838(3) 0.039(19) Uiso 1 1 d . . . . .
C5 C 0.4024(8) 1.1745(13) 0.9215(9) 0.330(14) Uani 1 1 d D . . . .
H5C H 0.365708 1.209237 0.924155 0.396 Uiso 1 1 calc R U . . .
H5D H 0.381687 1.123862 0.896436 0.396 Uiso 1 1 calc R U . . .
C27 C 0.4250(6) 1.1856(12) 0.9922(7) 0.272(11) Uani 1 1 d D . . . .
H27A H 0.390635 1.159161 1.009380 0.327 Uiso 1 1 calc R U . . .
H27B H 0.422920 1.238717 1.022728 0.327 Uiso 1 1 calc R U . . .
H013 H 0.793(5) 1.131(5) 0.873(6) 0.12(5) Uiso 1 1 d . . . . .

loop_
_atom_site_aniso_label
_atom_site_aniso_U_11
_atom_site_aniso_U_22
_atom_site_aniso_U_33
_atom_site_aniso_U_23
_atom_site_aniso_U_13
_atom_site_aniso_U_12
In01 0.0311(2) 0.0318(2) 0.0325(2) 0.01240(17) -0.00170(17) 0.00287(17)
In02 0.0359(2) 0.0319(2) 0.0298(2) 0.01168(17) -0.00007(18) 0.00358(17)
In03 0.0360(2) 0.0313(2) 0.0330(2) 0.01340(18) -0.00013(18) 0.00334(17)
In04 0.0306(2) 0.0308(2) 0.0365(2) 0.01275(18) -0.00395(18) 0.00148(17)
In05 0.0350(2) 0.0330(2) 0.0360(2) 0.01144(18) 0.00035(18) 0.00368(17)
In06 0.0328(2) 0.0350(2) 0.0343(2) 0.01230(18) -0.00313(18) -0.00298(17)
In07 0.0446(3) 0.0311(2) 0.0338(2) 0.01152(18) 0.00260(19) 0.00127(18)
In08 0.0399(2) 0.0414(2) 0.0370(2) 0.01917(19) -0.00689(19) 0.00054(19)
In09 0.0510(3) 0.0377(2) 0.0295(2) 0.01191(18) -0.0014(2) 0.00208(19)
In0A 0.0403(3) 0.0462(2) 0.0428(3) 0.0233(2) 0.0041(2) -0.00029(19)
In0B 0.0392(2) 0.0416(2) 0.0448(3) 0.0186(2) 0.0009(2) 0.01037(19)
In0C 0.0424(3) 0.0513(3) 0.0473(3) 0.0235(2) 0.0114(2) 0.0076(2)
Cl0D 0.0581(10) 0.0410(8) 0.0372(9) 0.0059(7) 0.0039(7) 0.0066(7)
Cl0E 0.0585(10) 0.0449(8) 0.0372(9) 0.0071(7) -0.0003(7) 0.0021(7)
Cl0F 0.0629(11) 0.0371(8) 0.0516(10) 0.0064(7) -0.0056(8) 0.0128(7)
Cl0G 0.0619(11) 0.0457(9) 0.0454(9) 0.0071(7) -0.0151(8) 0.0030(8)
Cl0H 0.0769(12) 0.0455(9) 0.0529(10) 0.0133(8) -0.0046(9) -0.0193(8)
Cl0I 0.0596(11) 0.0407(9) 0.0753(12) 0.0177(8) -0.0034(9) -0.0139(8)
Cl0J 0.0729(12) 0.0327(8) 0.0691(12) 0.0113(8) 0.0014(9) 0.0052(8)
Cl0K 0.0790(13) 0.0681(11) 0.0555(11) 0.0388(9) -0.0198(9) -0.0058(9)
Cl0L 0.0472(10) 0.0803(12) 0.0790(13) 0.0371(10) 0.0033(9) 0.0244(9)
Cl0M 0.0796(13) 0.0829(13) 0.0680(12) 0.0499(11) 0.0158(10) -0.0011(10)
Cl0N 0.1014(16) 0.0644(11) 0.0478(11) 0.0080(9) -0.0275(10) -0.0135(10)
Cl0O 0.0508(11) 0.1021(15) 0.1046(17) 0.0506(13) 0.0318(11) 0.0123(10)
O00P 0.032(3) 0.036(2) 0.041(3) 0.0173(19) -0.005(2) 0.002(2)
O00Q 0.034(2) 0.0289(19) 0.033(2) 0.0084(16) 0.0045(17) 0.0024(16)
O00R 0.035(2) 0.0316(19) 0.029(2) 0.0124(16) -0.0032(17) -0.0029(16)
O00S 0.034(2) 0.034(2) 0.030(2) 0.0148(18) 0.0030(17) 0.0069(17)
O0T 0.036(2) 0.033(2) 0.030(2) 0.0142(18) 0.0000(17) 0.0046(17)
O0U 0.040(2) 0.027(2) 0.036(2) 0.0106(19) -0.0032(19) -0.0005(17)
O0V 0.039(2) 0.040(2) 0.022(2) 0.0094(17) 0.0017(16) 0.0034(17)
O0W 0.038(2) 0.036(2) 0.033(2) 0.0175(18) -0.0033(17) -0.0002(17)
O0X 0.036(2) 0.035(2) 0.031(2) 0.0160(17) -0.0033(17) 0.0022(16)
O0Y 0.040(2) 0.032(2) 0.032(2) 0.0120(18) -0.0044(18) 0.0015(17)
O00Z 0.059(3) 0.041(3) 0.034(2) 0.015(2) -0.001(2) -0.001(2)
O010 0.044(2) 0.040(2) 0.040(3) 0.023(2) -0.003(2) -0.0025(18)
O011 0.038(3) 0.039(2) 0.037(3) 0.0095(19) -0.003(2) -0.003(2)
O012 0.035(3) 0.046(3) 0.044(3) 0.016(2) 0.006(2) 0.007(2)
O013 0.062(3) 0.038(2) 0.040(3) 0.016(2) 0.010(2) 0.009(2)
O014 0.044(3) 0.044(2) 0.046(3) 0.011(2) 0.008(2) 0.009(2)
N015 0.038(3) 0.034(3) 0.050(3) 0.010(2) -0.013(2) 0.001(2)
N016 0.037(3) 0.039(3) 0.039(3) 0.015(2) 0.004(2) -0.006(2)
N017 0.036(3) 0.043(3) 0.037(3) 0.015(2) 0.002(2) -0.002(2)
N018 0.045(3) 0.038(3) 0.034(3) 0.015(2) 0.008(2) 0.001(2)
N019 0.043(3) 0.041(3) 0.035(3) 0.017(2) -0.004(2) 0.006(2)
N01A 0.039(3) 0.032(3) 0.052(3) 0.012(2) -0.007(2) 0.009(2)
N01B 0.045(3) 0.044(3) 0.032(3) 0.012(2) -0.002(2) 0.007(2)
N01C 0.035(3) 0.051(3) 0.039(3) 0.017(2) -0.011(2) -0.012(2)
N01D 0.051(3) 0.040(3) 0.042(3) 0.017(2) 0.001(3) 0.008(2)
N01E 0.045(3) 0.035(3) 0.041(3) 0.013(2) 0.005(2) 0.001(2)
N01F 0.049(3) 0.050(3) 0.037(3) 0.017(3) -0.017(2) -0.001(2)
N01G 0.035(3) 0.039(3) 0.045(3) 0.016(2) -0.006(2) 0.006(2)
N01H 0.046(3) 0.048(3) 0.042(3) 0.021(2) -0.013(2) -0.006(2)
N01I 0.047(3) 0.040(3) 0.050(3) 0.020(2) -0.001(3) -0.004(2)
N01J 0.059(4) 0.039(3) 0.059(4) 0.021(3) -0.002(3) 0.018(3)
N01K 0.042(3) 0.045(3) 0.052(3) 0.021(3) -0.006(3) -0.009(2)
N01L 0.044(3) 0.047(3) 0.059(4) 0.012(3) 0.005(3) 0.008(2)
N01M 0.047(3) 0.047(3) 0.043(3) 0.016(3) -0.007(3) 0.007(2)
N01N 0.043(3) 0.042(3) 0.049(3) 0.023(2) -0.007(2) 0.006(2)
N01O 0.048(3) 0.054(3) 0.062(4) 0.033(3) 0.000(3) -0.006(3)
N01P 0.055(4) 0.057(3) 0.052(3) 0.024(3) 0.014(3) 0.008(3)
N01Q 0.041(3) 0.053(3) 0.055(3) 0.028(3) 0.002(3) -0.006(3)
N01R 0.051(3) 0.064(3) 0.043(3) 0.024(3) 0.011(3) 0.005(3)
N01S 0.072(4) 0.055(3) 0.031(3) 0.017(3) 0.009(3) 0.008(3)
N01T 0.046(3) 0.051(3) 0.045(3) 0.018(3) 0.011(3) 0.011(3)
N01U 0.078(4) 0.047(3) 0.035(3) 0.018(3) -0.012(3) -0.001(3)
N01V 0.096(5) 0.063(4) 0.071(4) 0.038(3) 0.004(4) -0.005(4)
C01W 0.067(5) 0.054(4) 0.034(4) 0.018(3) 0.011(3) 0.003(3)
C01X 0.061(5) 0.062(4) 0.034(4) 0.012(3) -0.008(3) 0.015(4)
C01Y 0.051(4) 0.054(4) 0.051(4) 0.017(3) -0.003(3) -0.015(3)
C01Z 0.051(4) 0.060(4) 0.060(5) 0.029(4) -0.017(4) -0.011(3)
C020 0.052(4) 0.054(4) 0.048(5) 0.012(4) 0.010(4) 0.001(4)
C021 0.055(4) 0.043(4) 0.052(4) 0.014(3) -0.004(3) 0.015(3)
C022 0.054(5) 0.077(5) 0.067(5) 0.033(4) 0.022(4) -0.010(4)
C023 0.055(4) 0.053(4) 0.051(5) 0.019(4) 0.011(4) -0.007(3)
C024 0.070(5) 0.059(5) 0.049(4) 0.020(4) -0.008(4) 0.018(4)
C025 0.072(5) 0.072(5) 0.039(4) 0.020(4) -0.018(4) 0.012(4)
C026 0.051(4) 0.045(4) 0.072(5) 0.010(4) -0.034(4) 0.005(3)
C027 0.083(5) 0.043(4) 0.068(5) 0.032(4) 0.013(4) 0.013(4)
C028 0.058(5) 0.062(4) 0.058(5) 0.028(4) 0.020(4) -0.005(4)
C029 0.049(4) 0.057(4) 0.062(5) 0.030(4) -0.011(4) 0.014(3)
C02A 0.068(5) 0.038(4) 0.089(6) 0.016(4) -0.026(4) 0.018(4)
C02B 0.057(4) 0.059(4) 0.058(5) 0.032(4) -0.006(4) 0.015(3)
C02C 0.060(5) 0.051(4) 0.075(6) 0.025(4) 0.002(4) 0.025(4)
C02D 0.058(5) 0.078(5) 0.073(5) 0.029(4) -0.018(4) -0.027(4)
C02E 0.069(5) 0.064(5) 0.049(4) 0.019(4) -0.022(4) 0.004(4)
C02F 0.057(5) 0.073(5) 0.058(5) 0.031(4) -0.028(4) -0.003(4)
C02G 0.054(5) 0.077(5) 0.083(6) 0.046(5) 0.009(4) -0.019(4)
C02H 0.071(5) 0.056(4) 0.086(6) 0.036(4) -0.005(4) 0.019(4)
C02I 0.059(5) 0.080(5) 0.075(5) 0.047(4) 0.010(4) -0.008(4)
C02J 0.082(6) 0.063(5) 0.062(5) 0.017(4) 0.022(4) 0.027(4)
C02K 0.056(5) 0.100(6) 0.095(7) 0.044(5) -0.008(5) -0.038(4)
C02L 0.120(7) 0.065(5) 0.026(4) 0.015(4) -0.010(4) 0.008(5)
C02M 0.078(5) 0.040(4) 0.092(6) 0.029(4) 0.012(5) 0.000(4)
C02N 0.047(4) 0.093(6) 0.071(5) 0.036(5) -0.030(4) -0.012(4)
C02O 0.107(7) 0.082(5) 0.043(5) 0.025(4) 0.004(5) 0.003(5)
C02P 0.093(6) 0.053(4) 0.097(6) 0.043(4) 0.001(5) 0.021(4)
C02Q 0.075(5) 0.085(6) 0.080(6) 0.042(5) 0.037(5) 0.016(5)
C02R 0.075(6) 0.105(6) 0.064(5) 0.055(5) -0.016(4) 0.005(5)
C02S 0.091(6) 0.085(6) 0.071(6) 0.032(5) 0.044(5) 0.025(5)
C02T 0.070(5) 0.050(4) 0.105(6) 0.017(4) -0.044(5) 0.021(4)
C02U 0.059(5) 0.080(5) 0.092(6) 0.046(5) 0.010(5) 0.024(4)
C02V 0.100(7) 0.079(6) 0.106(7) 0.055(6) 0.012(6) 0.031(5)
C02W 0.085(6) 0.077(5) 0.069(5) 0.029(4) -0.025(5) 0.028(4)
C02Y 0.079(6) 0.082(5) 0.067(5) 0.044(5) 0.013(4) 0.008(4)
C02Z 0.083(6) 0.065(5) 0.106(7) 0.050(5) 0.018(5) -0.016(4)
C030 0.083(6) 0.086(6) 0.052(5) 0.027(4) 0.023(5) 0.004(4)
C031 0.138(9) 0.061(5) 0.108(8) 0.040(5) -0.001(7) 0.001(6)
C032 0.083(6) 0.076(6) 0.103(7) 0.044(5) -0.010(5) -0.025(5)
C033 0.136(9) 0.126(9) 0.068(6) 0.031(6) 0.006(6) -0.042(8)
C034 0.064(6) 0.137(8) 0.093(7) 0.062(7) -0.012(5) 0.002(5)
C035 0.084(6) 0.065(5) 0.086(6) 0.035(5) -0.001(5) 0.006(4)
N036 0.140(9) 0.144(9) 0.107(7) 0.005(6) 0.027(7) 0.022(7)
C038 0.115(8) 0.113(7) 0.050(5) 0.028(5) 0.034(5) 0.011(6)
C03A 0.081(7) 0.148(9) 0.097(7) 0.056(7) -0.025(6) -0.046(6)
C03B 0.072(7) 0.086(7) 0.185(12) 0.065(8) 0.012(7) -0.007(5)
C03D 0.058(5) 0.101(6) 0.065(5) 0.039(5) 0.013(4) 0.006(4)
C03H 0.143(9) 0.102(7) 0.071(7) 0.034(6) 0.012(6) 0.002(7)
C03I 0.103(9) 0.161(12) 0.165(13) 0.075(11) -0.068(9) -0.037(8)
C03J 0.091(7) 0.145(10) 0.083(7) -0.011(7) -0.006(6) 0.024(7)
C03K 0.116(9) 0.131(9) 0.081(7) 0.027(6) 0.018(7) -0.007(8)
N1 0.085(6) 0.108(6) 0.203(10) 0.076(7) -0.045(6) -0.046(5)
C3 0.256(17) 0.187(14) 0.204(16) 0.146(13) -0.143(13) -0.151(13)
C4 0.54(3) 0.164(14) 0.23(2) 0.145(15) 0.21(2) 0.202(19)
C7 0.269(17) 0.126(11) 0.198(15) 0.093(11) 0.099(14) 0.039(11)
C19 0.46(3) 0.162(13) 0.224(17) 0.162(13) 0.185(18) 0.157(17)
C2 0.097(8) 0.100(8) 0.127(10) 0.067(7) 0.013(7) 0.028(6)
O4 0.195(10) 0.208(10) 0.183(9) 0.092(8) 0.082(8) 0.069(8)
C14 0.216(14) 0.089(7) 0.081(7) 0.025(6) -0.026(8) 0.039(8)
C16 0.087(8) 0.269(17) 0.300(19) 0.204(16) -0.027(10) -0.048(9)
C6 0.38(3) 0.143(13) 0.34(2) 0.140(16) -0.25(2) -0.038(14)
C20 0.262(19) 0.125(12) 0.221(17) 0.017(12) 0.006(14) 0.003(12)
C21 0.082(6) 0.104(7) 0.095(7) 0.054(6) -0.003(5) -0.023(5)
C24 0.172(12) 0.123(9) 0.091(8) 0.033(7) -0.049(8) -0.054(9)
C1 0.146(12) 0.129(11) 0.161(15) 0.049(11) -0.050(11) -0.020(9)
C10 0.197(15) 0.197(16) 0.227(18) 0.119(15) 0.007(13) 0.025(12)
O6 0.338(17) 0.41(2) 0.124(9) 0.092(12) -0.015(10) 0.087(14)
C9 0.158(13) 0.189(15) 0.51(3) 0.23(2) -0.077(16) -0.031(11)
N5 0.173(9) 0.287(12) 0.127(7) 0.072(9) 0.079(7) 0.095(8)
C8 0.173(9) 0.287(12) 0.127(7) 0.072(9) 0.079(7) 0.095(8)
C13 0.139(9) 0.216(13) 0.143(10) 0.103(10) 0.003(8) 0.018(10)
C12 0.51(3) 0.60(4) 0.232(17) 0.32(2) 0.255(18) 0.44(3)
C5 0.220(17) 0.63(4) 0.212(17) 0.23(2) 0.023(13) 0.23(2)
C27 0.082(8) 0.61(4) 0.150(13) 0.181(19) 0.016(9) 0.033(13)

loop_
_atom_type_symbol
_atom_type_description
_atom_type_scat_dispersion_real
_atom_type_scat_dispersion_imag
_atom_type_scat_source
C C 0.0033 0.0016 'International Tables Vol C Tables 4.2.6.8 and 6.1.1.4'
H H 0.0000 0.0000 'International Tables Vol C Tables 4.2.6.8 and 6.1.1.4'
Cl Cl 0.1484 0.1585 'International Tables Vol C Tables 4.2.6.8 and 6.1.1.4'
In In -0.7276 1.3100 'International Tables Vol C Tables 4.2.6.8 and 6.1.1.4'
N N 0.0061 0.0033 'International Tables Vol C Tables 4.2.6.8 and 6.1.1.4'
O O 0.0106 0.0060 'International Tables Vol C Tables 4.2.6.8 and 6.1.1.4'

loop_
_geom_angle_atom_site_label_1
_geom_angle_atom_site_label_2
_geom_angle_atom_site_label_3
_geom_angle
_geom_angle_site_symmetry_1
_geom_angle_site_symmetry_3
_geom_angle_publ_flag
O00P In01 Cl0E 175.09(14) . . ?
O00P In01 O0U 88.84(18) . . ?
O00P In01 O0X 86.92(16) . . ?
O00P In01 N017 86.21(18) . . ?
O00P In01 N01G 87.93(18) . . ?
O0U In01 Cl0E 96.06(12) . . ?
O0U In01 O0X 76.87(13) . . ?
O0U In01 N017 168.89(15) . . ?
O0U In01 N01G 90.09(15) . . ?
O0X In01 Cl0E 93.81(10) . . ?
O0X In01 N017 92.92(15) . . ?
O0X In01 N01G 166.06(15) . . ?
N017 In01 Cl0E 88.91(12) . . ?
N01G In01 Cl0E 92.43(13) . . ?
N01G In01 N017 99.65(17) . . ?
O00S In02 Cl0D 175.80(11) . . ?
O00S In02 N018 85.95(15) . . ?
O00S In02 N01B 87.04(15) . . ?
O0T In02 Cl0D 94.75(10) . . ?
O0T In02 O00S 86.32(13) . . ?
O0T In02 N018 92.28(15) . . ?
O0T In02 N01B 167.81(15) . . ?
O0Y In02 Cl0D 96.38(10) . . ?
O0Y In02 O00S 87.82(14) . . ?
O0Y In02 O0T 76.54(13) . . ?
O0Y In02 N018 167.54(15) . . ?
O0Y In02 N01B 93.00(15) . . ?
N018 In02 Cl0D 89.94(12) . . ?
N01B In02 Cl0D 92.62(12) . . ?
N01B In02 N018 97.44(17) . . ?
O00Q In03 Cl0F 177.20(10) . . ?
O00Q In03 O0T 87.52(13) . . ?
O00Q In03 O0Y 87.96(13) . . ?
O00Q In03 N019 87.83(15) . . ?
O00Q In03 N01I 87.47(15) . . ?
O0T In03 Cl0F 93.81(10) . . ?
O0T In03 N019 92.31(15) . . ?
O0T In03 N01I 167.99(15) . . ?
O0Y In03 Cl0F 94.75(10) . . ?
O0Y In03 O0T 76.04(13) . . ?
O0Y In03 N019 167.77(15) . . ?
O0Y In03 N01I 92.88(16) . . ?
N019 In03 Cl0F 89.66(12) . . ?
N01I In03 Cl0F 91.69(13) . . ?
N01I In03 N019 98.40(17) . . ?
O00R In04 Cl0G 175.86(9) . . ?
O00R In04 O0X 86.04(12) . . ?
O00R In04 N015 86.78(15) . . ?
O00R In04 N01K 87.31(16) . . ?
O0U In04 Cl0G 96.17(12) . . ?
O0U In04 O00R 87.97(14) . . ?
O0U In04 O0X 77.10(13) . . ?
O0U In04 N015 169.13(16) . . ?
O0U In04 N01K 92.80(16) . . ?
O0X In04 Cl0G 95.01(10) . . ?
O0X In04 N015 93.04(15) . . ?
O0X In04 N01K 168.08(15) . . ?
N015 In04 Cl0G 89.16(13) . . ?
N01K In04 Cl0G 92.32(14) . . ?
N01K In04 N015 96.46(18) . . ?
O00R In05 Cl0J 177.37(10) . . ?
O00R In05 O0V 85.98(12) . . ?
O00R In05 O0W 85.21(12) . . ?
O00R In05 N01A 86.22(14) . . ?
O00R In05 N01T 88.27(15) . . ?
O0V In05 Cl0J 95.84(10) . . ?
O0V In05 O0W 77.44(13) . . ?
O0V In05 N01A 168.13(15) . . ?
O0W In05 Cl0J 93.33(10) . . ?
N01A In05 Cl0J 91.68(12) . . ?
N01A In05 O0W 93.00(16) . . ?
N01T In05 Cl0J 93.60(13) . . ?
N01T In05 O0V 90.67(16) . . ?
N01T In05 O0W 166.79(15) . . ?
N01T In05 N01A 98.02(18) . . ?
O00P In06 Cl0I 178.61(15) . . ?
O00P In06 O0V 87.95(17) . . ?
O00P In06 O0W 87.13(16) . . ?
O00P In06 N016 87.19(18) . . ?
O00P In06 N01C 86.92(18) . . ?
O0V In06 Cl0I 93.36(10) . . ?
O0V In06 O0W 77.74(13) . . ?
O0V In06 N016 169.00(15) . . ?
O0V In06 N01C 92.80(15) . . ?
O0W In06 Cl0I 93.60(10) . . ?
O0W In06 N01C 168.99(15) . . ?
N016 In06 Cl0I 91.60(12) . . ?
N016 In06 O0W 92.17(15) . . ?
N016 In06 N01C 96.79(17) . . ?
N01C In06 Cl0I 92.56(13) . . ?
Cl0H In07 H013 82(2) . . ?
O00S In07 Cl0H 178.55(11) . . ?
O00S In07 O013 85.48(19) . . ?
O00S In07 N01D 86.16(16) . . ?
O00S In07 N01E 86.42(15) . . ?
O00S In07 H013 99(2) . . ?
O011 In07 Cl0H 95.65(14) . . ?
O011 In07 O00S 85.46(16) . . ?
O011 In07 O013 78.36(18) . . ?
O011 In07 N01D 168.87(19) . . ?
O011 In07 N01E 92.02(17) . . ?
O011 In07 H013 78(3) . . ?
O013 In07 Cl0H 95.66(17) . . ?
O013 In07 N01D 93.70(19) . . ?
O013 In07 N01E 167.87(17) . . ?
O013 In07 H013 14(2) . . ?
N01D In07 Cl0H 92.86(14) . . ?
N01D In07 N01E 94.75(17) . . ?
N01D In07 H013 96(3) . . ?
N01E In07 Cl0H 92.60(13) . . ?
N01E In07 H013 168(3) . . ?
O00P In08 Cl0K 179.11(15) . . ?
O00P In08 O00Z 88.88(18) . . ?
O00P In08 O010 88.15(16) . . ?
O00P In08 N01H 86.87(18) . . ?
O00P In08 N01N 87.12(18) . . ?
O00Z In08 Cl0K 91.50(12) . . ?
O00Z In08 O010 77.47(15) . . ?
O00Z In08 N01H 93.54(17) . . ?
O00Z In08 N01N 169.11(17) . . ?
O010 In08 Cl0K 92.72(10) . . ?
O010 In08 N01H 169.81(16) . . ?
O010 In08 N01N 92.27(16) . . ?
N01H In08 Cl0K 92.31(13) . . ?
N01N In08 Cl0K 92.64(13) . . ?
N01N In08 N01H 96.35(18) . . ?
O00Q In09 Cl0N 178.93(10) . . ?
O00Q In09 O011 85.10(15) . . ?
O00Q In09 O013 85.86(19) . . ?
O00Q In09 N01F 88.19(15) . . ?
O00Q In09 N01S 87.17(17) . . ?
O011 In09 Cl0N 95.62(14) . . ?
O011 In09 O013 77.33(18) . . ?
O011 In09 N01F 89.37(17) . . ?
O011 In09 N01S 165.96(18) . . ?
O013 In09 Cl0N 93.51(17) . . ?
O013 In09 N01S 90.45(19) . . ?
N01F In09 Cl0N 92.62(13) . . ?
N01F In09 O013 165.83(18) . . ?
N01F In09 N01S 102.09(18) . . ?
N01S In09 Cl0N 91.96(15) . . ?
O00R In0A Cl0M 178.56(10) . . ?
O00R In0A N01O 87.60(16) . . ?
O00R In0A N01P 87.17(16) . . ?
O00Z In0A Cl0M 91.46(12) . . ?
O00Z In0A O00R 87.12(14) . . ?
O00Z In0A O010 77.24(15) . . ?
O00Z In0A N01O 168.28(18) . . ?
O00Z In0A N01P 92.93(18) . . ?
O010 In0A Cl0M 92.83(10) . . ?
O010 In0A O00R 86.65(13) . . ?
O010 In0A N01O 92.02(17) . . ?
O010 In0A N01P 168.64(17) . . ?
N01O In0A Cl0M 93.76(14) . . ?
N01O In0A N01P 97.24(19) . . ?
N01P In0A Cl0M 93.12(14) . . ?
O00S In0B Cl0L 178.29(11) . . ?
O00S In0B N01J 87.09(16) . . ?
O00S In0B N01M 86.70(16) . . ?
O012 In0B Cl0L 93.34(13) . . ?
O012 In0B O00S 86.80(15) . . ?
O012 In0B N01J 170.21(18) . . ?
O012 In0B N01M 92.96(17) . . ?
O014 In0B Cl0L 92.36(12) . . ?
O014 In0B O00S 89.34(15) . . ?
O014 In0B O012 77.48(16) . . ?
O014 In0B N01J 94.81(18) . . ?
O014 In0B N01M 169.85(16) . . ?
N01J In0B Cl0L 93.00(14) . . ?
N01J In0B N01M 94.32(18) . . ?
N01M In0B Cl0L 91.59(13) . . ?
O00Q In0C Cl0O 178.15(10) . . ?
O00Q In0C O012 88.65(15) . . ?
O00Q In0C O014 89.89(14) . . ?
O00Q In0C N01Q 87.54(15) . . ?
O00Q In0C N01R 88.18(16) . . ?
O012 In0C Cl0O 91.80(13) . . ?
O012 In0C N01Q 92.87(18) . . ?
O012 In0C N01R 168.59(18) . . ?
O014 In0C Cl0O 91.96(13) . . ?
O014 In0C O012 77.20(17) . . ?
O014 In0C N01Q 169.81(17) . . ?
O014 In0C N01R 91.83(18) . . ?
N01Q In0C Cl0O 90.65(14) . . ?
N01R In0C Cl0O 91.71(15) . . ?
N01R In0C N01Q 97.94(18) . . ?
In01 O00P In08 116.2(2) . . ?
In01 O00P H00P 94(8) . . ?
In06 O00P In01 117.4(2) . . ?
In06 O00P In08 116.4(2) . . ?
In06 O00P H00P 100(7) . . ?
In08 O00P H00P 108(8) . . ?
In03 O00Q In09 116.49(15) . . ?
In03 O00Q In0C 115.89(15) . . ?
In09 O00Q In0C 116.30(15) . . ?
In05 O00R In04 116.60(14) . . ?
In05 O00R In0A 115.42(15) . . ?
In0A O00R In04 115.42(14) . . ?
In02 O00S H00S 96(4) . . ?
In07 O00S In02 117.22(16) . . ?
In07 O00S In0B 115.82(16) . . ?
In07 O00S H00S 98(4) . . ?
In0B O00S In02 115.74(16) . . ?
In0B O00S H00S 110(4) . . ?
In02 O0T In03 101.67(14) . . ?
In02 O0T H0T 108(4) . . ?
In03 O0T H0T 104(4) . . ?
In01 O0U H0U 102(6) . . ?
In04 O0U In01 102.19(15) . . ?
In04 O0U H0U 106(6) . . ?
In05 O0V H0V 129.0 . . ?
In06 O0V In05 102.01(14) . . ?
In06 O0V H0V 129.0 . . ?
In05 O0W H0W 109(5) . . ?
In06 O0W In05 100.67(14) . . ?
In06 O0W H0W 112(5) . . ?
In01 O0X In04 100.97(13) . . ?
In02 O0Y In03 102.75(15) . . ?
In02 O0Y H0Y 108(4) . . ?
In03 O0Y H0Y 124(3) . . ?
In08 O00Z In0A 101.71(17) . . ?
In08 O00Z H00Z 101(4) . . ?
In0A O00Z H00Z 110(4) . . ?
In08 O010 In0A 100.69(15) . . ?
In08 O010 H010 108(3) . . ?
In0A O010 H010 106(3) . . ?
In07 O011 In09 102.08(19) . . ?
In07 O011 H011 99(7) . . ?
In09 O011 H011 122(7) . . ?
In0B O012 H012 111(7) . . ?
In0C O012 In0B 100.42(18) . . ?
In0C O012 H012 111(7) . . ?
In07 O013 In09 100.9(2) . . ?
In07 O013 H013 84(10) . . ?
In09 O013 H013 97(10) . . ?
In0B O014 In0C 101.21(17) . . ?
In0B O014 H014 107(4) . . ?
In0C O014 H014 106(4) . . ?
N01A N015 In04 121.5(3) . . ?
C026 N015 In04 130.7(4) . . ?
C026 N015 N01A 107.6(5) . . ?
N017 N016 In06 121.9(3) . . ?
C01Y N016 In06 130.9(4) . . ?
C01Y N016 N017 107.1(5) . . ?
N016 N017 In01 121.3(3) . . ?
C020 N017 In01 131.7(4) . . ?
C020 N017 N016 107.0(5) . . ?
N01E N018 In02 122.2(3) . . ?
C01W N018 In02 130.1(4) . . ?
C01W N018 N01E 107.5(5) . . ?
N01F N019 In03 121.3(3) . . ?
C024 N019 In03 129.9(4) . . ?
C024 N019 N01F 108.1(5) . . ?
N015 N01A In05 123.4(3) . . ?
C02A N01A In05 130.5(4) . . ?
C02A N01A N015 106.1(5) . . ?
N01M N01B In02 122.6(3) . . ?
C01X N01B In02 129.2(4) . . ?
C01X N01B N01M 108.0(5) . . ?
N01H N01C In06 122.2(3) . . ?
C01Z N01C In06 130.4(4) . . ?
C01Z N01C N01H 107.4(5) . . ?
N01J N01D In07 122.7(3) . . ?
C027 N01D In07 129.1(5) . . ?
C027 N01D N01J 108.1(5) . . ?
N018 N01E In07 122.6(3) . . ?
C023 N01E In07 129.5(4) . . ?
C023 N01E N018 107.9(5) . . ?
N019 N01F In09 121.9(3) . . ?
C02E N01F In09 130.3(4) . . ?
C02E N01F N019 107.6(5) . . ?
N01N N01G In01 121.7(3) . . ?
C021 N01G In01 130.3(4) . . ?
C021 N01G N01N 108.0(4) . . ?
N01C N01H In08 121.1(3) . . ?
C02F N01H In08 130.7(4) . . ?
C02F N01H N01C 108.2(5) . . ?
N01Q N01I In03 121.9(3) . . ?
C02M N01I In03 131.0(5) . . ?
C02M N01I N01Q 107.1(5) . . ?
N01D N01J In0B 121.3(3) . . ?
C02H N01J In0B 130.4(5) . . ?
C02H N01J N01D 107.5(5) . . ?
N01O N01K In04 122.7(4) . . ?
C02D N01K In04 130.2(5) . . ?
C02D N01K N01O 107.1(5) . . ?
H01A N01L H01B 107.8 . . ?
C02U N01L H01A 109.1 . . ?
C02U N01L H01B 109.1 . . ?
C03D N01L H01A 109.1 . . ?
C03D N01L H01B 109.1 . . ?
C03D N01L C02U 112.4(5) . . ?
N01B N01M In0B 121.5(3) . . ?
C029 N01M In0B 130.7(4) . . ?
C029 N01M N01B 107.7(5) . . ?
N01G N01N In08 121.2(3) . . ?
C02B N01N In08 131.2(4) . . ?
C02B N01N N01G 106.7(5) . . ?
N01K N01O In0A 121.6(4) . . ?
C02G N01O In0A 131.3(5) . . ?
C02G N01O N01K 107.1(5) . . ?
N01T N01P In0A 122.1(4) . . ?
C02Q N01P In0A 130.1(5) . . ?
C02Q N01P N01T 107.3(5) . . ?
N01I N01Q In0C 121.3(3) . . ?
C02I N01Q In0C 130.2(5) . . ?
C02I N01Q N01I 108.5(5) . . ?
N01S N01R In0C 120.8(4) . . ?
C030 N01R In0C 131.7(5) . . ?
C030 N01R N01S 107.2(6) . . ?
N01R N01S In09 122.6(4) . . ?
C02O N01S In09 129.5(6) . . ?
C02O N01S N01R 107.7(6) . . ?
N01P N01T In05 122.2(4) . . ?
C02J N01T In05 130.9(5) . . ?
C02J N01T N01P 107.0(5) . . ?
H01C N01U H01D 107.9 . . ?
C02R N01U H01C 109.2 . . ?
C02R N01U H01D 109.2 . . ?
C02R N01U C02Y 112.2(5) . . ?
C02Y N01U H01C 109.2 . . ?
C02Y N01U H01D 109.2 . . ?
H01E N01V H01F 107.6 . . ?
C035 N01V H01E 108.7 . . ?
C035 N01V H01F 108.7 . . ?
C035 N01V C03B 114.1(6) . . ?
C03B N01V H01E 108.7 . . ?
C03B N01V H01F 108.7 . . ?
N018 C01W H01W 125.1 . . ?
N018 C01W C028 109.7(6) . . ?
C028 C01W H01W 125.1 . . ?
N01B C01X C025 109.4(6) . . ?
N01B C01X H01X 122(3) . . ?
C025 C01X H01X 129(3) . . ?
N016 C01Y H01Y 124.9 . . ?
N016 C01Y C022 110.2(6) . . ?
C022 C01Y H01Y 124.9 . . ?
N01C C01Z H01Z 125.2 . . ?
N01C C01Z C02N 109.6(6) . . ?
C02N C01Z H01Z 125.2 . . ?
N017 C020 C022 110.7(6) . . ?
N017 C020 H020 122(4) . . ?
C022 C020 H020 127(4) . . ?
N01G C021 H021 125.5 . . ?
N01G C021 C02C 108.9(6) . . ?
C02C C021 H021 125.5 . . ?
C01Y C022 H022 127(4) . . ?
C020 C022 C01Y 105.0(6) . . ?
C020 C022 H022 128(5) . . ?
N01E C023 C028 110.2(6) . . ?
N01E C023 H023 119(3) . . ?
C028 C023 H023 131(3) . . ?
N019 C024 C02W 109.2(6) . . ?
N019 C024 H024 122(4) . . ?
C02W C024 H024 129(4) . . ?
C01X C025 H025 124(5) . . ?
C029 C025 C01X 105.4(6) . . ?
C029 C025 H025 130(5) . . ?
N015 C026 C02T 110.7(6) . . ?
N015 C026 H026 123(5) . . ?
C02T C026 H026 126(5) . . ?
N01D C027 H027 125.7 . . ?
N01D C027 C02P 108.6(6) . . ?
C02P C027 H027 125.7 . . ?
C01W C028 H028 130(3) . . ?
C023 C028 C01W 104.6(6) . . ?
C023 C028 H028 125(3) . . ?
N01M C029 C025 109.6(6) . . ?
N01M C029 H029 125.2 . . ?
C025 C029 H029 125.2 . . ?
N01A C02A C02T 111.6(6) . . ?
N01A C02A H02A 119(4) . . ?
C02T C02A H02A 129(4) . . ?
N01N C02B H02B 124.5 . . ?
N01N C02B C02C 111.1(6) . . ?
C02C C02B H02B 124.5 . . ?
C021 C02C H02C 124(4) . . ?
C02B C02C C021 105.3(6) . . ?
C02B C02C H02C 131(4) . . ?
N01K C02D H02D 125.1 . . ?
N01K C02D C02K 109.8(7) . . ?
C02K C02D H02D 125.1 . . ?
N01F C02E H02E 125.4 . . ?
N01F C02E C02W 109.2(6) . . ?
C02W C02E H02E 125.4 . . ?
N01H C02F H02F 125.2 . . ?
N01H C02F C02N 109.7(6) . . ?
C02N C02F H02F 125.2 . . ?
N01O C02G H02G 124.7 . . ?
N01O C02G C02K 110.5(7) . . ?
C02K C02G H02G 124.7 . . ?
N01J C02H H02H 125.1 . . ?
N01J C02H C02P 109.8(7) . . ?
C02P C02H H02H 125.1 . . ?
N01Q C02I H02I 125.3 . . ?
N01Q C02I C02Z 109.4(6) . . ?
C02Z C02I H02I 125.3 . . ?
N01T C02J H02J 124.6 . . ?
N01T C02J C02S 110.8(7) . . ?
C02S C02J H02J 124.6 . . ?
C02D C02K H02K 127.2 . . ?
C02G C02K C02D 105.6(6) . . ?
C02G C02K H02K 127.2 . . ?
H1 C02L H 107.8 . . ?
C033 C02L H1 109.1 . . ?
C033 C02L H 109.1 . . ?
C033 C02L C14 112.4(8) . . ?
C14 C02L H1 109.1 . . ?
C14 C02L H 109.1 . . ?
N01I C02M H02M 125.0 . . ?
N01I C02M C02Z 110.0(6) . . ?
C02Z C02M H02M 125.0 . . ?
C01Z C02N H02N 127.5 . . ?
C02F C02N C01Z 105.1(6) . . ?
C02F C02N H02N 127.5 . . ?
N01S C02O H02O 125.3 . . ?
N01S C02O C038 109.3(8) . . ?
C038 C02O H02O 125.3 . . ?
C027 C02P H02P 127.0 . . ?
C02H C02P C027 106.1(6) . . ?
C02H C02P H02P 127.0 . . ?
N01P C02Q H02Q 124.8 . . ?
N01P C02Q C02S 110.5(7) . . ?
C02S C02Q H02Q 124.8 . . ?
N01U C02R H02U 109.5 . . ?
N01U C02R H02V 109.5 . . ?
N01U C02R C02V 110.5(6) . . ?
H02U C02R H02V 108.1 . . ?
C02V C02R H02U 109.5 . . ?
C02V C02R H02V 109.5 . . ?
C02J C02S H02S 127.8 . . ?
C02Q C02S C02J 104.4(6) . . ?
C02Q C02S H02S 127.8 . . ?
C026 C02T C02A 103.9(6) . . ?
C026 C02T H02T 128.1 . . ?
C02A C02T H02T 128.1 . . ?
N01L C02U H02L 109.7 . . ?
N01L C02U H02R 109.7 . . ?
H02L C02U H02R 108.2 . . ?
C034 C02U N01L 109.9(6) . . ?
C034 C02U H02L 109.7 . . ?
C034 C02U H02R 109.7 . . ?
C02R C02V H02X 109.5 . . ?
C02R C02V H02Y 109.5 . . ?
C02R C02V C031 110.7(7) . . ?
H02X C02V H02Y 108.1 . . ?
C031 C02V H02X 109.5 . . ?
C031 C02V H02Y 109.5 . . ?
C024 C02W C02E 105.9(6) . . ?
C024 C02W H02W 127.0 . . ?
C02E C02W H02W 127.0 . . ?
N01U C02Y H02 109.6 . . ?
N01U C02Y HA 109.6 . . ?
H02 C02Y HA 108.1 . . ?
C032 C02Y N01U 110.2(6) . . ?
C032 C02Y H02 109.6 . . ?
C032 C02Y HA 109.6 . . ?
C02I C02Z H02Z 127.5 . . ?
C02M C02Z C02I 105.0(6) . . ?
C02M C02Z H02Z 127.5 . . ?
N01R C030 H030 124.7 . . ?
N01R C030 C038 110.7(7) . . ?
C038 C030 H030 124.7 . . ?
C02V C031 H03G 109.3 . . ?
C02V C031 H03H 109.3 . . ?
H03G C031 H03H 108.0 . . ?
C032 C031 C02V 111.5(7) . . ?
C032 C031 H03G 109.3 . . ?
C032 C031 H03H 109.3 . . ?
C02Y C032 C031 111.6(7) . . ?
C02Y C032 H03I 109.3 . . ?
C02Y C032 H03J 109.3 . . ?
C031 C032 H03I 109.3 . . ?
C031 C032 H03J 109.3 . . ?
H03I C032 H03J 108.0 . . ?
C02L C033 H03S 109.6 . . ?
C02L C033 H03T 109.6 . . ?
C02L C033 N036 110.2(8) . . ?
H03S C033 H03T 108.1 . . ?
N036 C033 H03S 109.6 . . ?
N036 C033 H03T 109.6 . . ?
C02U C034 H03A 109.2 . . ?
C02U C034 H03B 109.2 . . ?
C02U C034 C03A 111.9(7) . . ?
H03A C034 H03B 107.9 . . ?
C03A C034 H03A 109.2 . . ?
C03A C034 H03B 109.2 . . ?
N01V C035 H03K 109.5 . . ?
N01V C035 H03L 109.5 . . ?
H03K C035 H03L 108.1 . . ?
C03H C035 N01V 110.8(7) . . ?
C03H C035 H03K 109.5 . . ?
C03H C035 H03L 109.5 . . ?
C033 N036 H03U 109.2 . . ?
C033 N036 H03V 109.2 . . ?
C033 N036 C03K 112.0(9) . . ?
H03U N036 H03V 107.9 . . ?
C03K N036 H03U 109.2 . . ?
C03K N036 H03V 109.2 . . ?
C02O C038 H038 127.4 . . ?
C030 C038 C02O 105.1(7) . . ?
C030 C038 H038 127.4 . . ?
C034 C03A H03C 109.7 . . ?
C034 C03A H03D 109.7 . . ?
C034 C03A C21 109.8(7) . . ?
H03C C03A H03D 108.2 . . ?
C21 C03A H03C 109.7 . . ?
C21 C03A H03D 109.7 . . ?
N01V C03B H03M 109.7 . . ?
N01V C03B H03N 109.7 . . ?
H03M C03B H03N 108.2 . . ?
C03I C03B N01V 109.8(8) . . ?
C03I C03B H03M 109.7 . . ?
C03I C03B H03N 109.7 . . ?
N01L C03D H03E 109.6 . . ?
N01L C03D H03F 109.6 . . ?
N01L C03D C21 110.2(6) . . ?
H03E C03D H03F 108.1 . . ?
C21 C03D H03E 109.6 . . ?
C21 C03D H03F 109.6 . . ?
C035 C03H H03O 109.3 . . ?
C035 C03H H03P 109.3 . . ?
C035 C03H C24 111.6(8) . . ?
H03O C03H H03P 108.0 . . ?
C24 C03H H03O 109.3 . . ?
C24 C03H H03P 109.3 . . ?
C03B C03I H03Q 109.3 . . ?
C03B C03I H03R 109.3 . . ?
C03B C03I C24 111.5(9) . . ?
H03Q C03I H03R 108.0 . . ?
C24 C03I H03Q 109.3 . . ?
C24 C03I H03R 109.3 . . ?
H03W C03J H03X 107.8 . . ?
C03K C03J H03W 109.0 . . ?
C03K C03J H03X 109.0 . . ?
C03K C03J C14 112.8(9) . . ?
C14 C03J H03W 109.0 . . ?
C14 C03J H03X 109.0 . . ?
N036 C03K H03Y 109.8 . . ?
N036 C03K HB 109.8 . . ?
C03J C03K N036 109.5(8) . . ?
C03J C03K H03Y 109.8 . . ?
C03J C03K HB 109.8 . . ?
H03Y C03K HB 108.2 . . ?
H1A N1 H1B 105.9 . . ?
C3 N1 H1A 105.0 . . ?
C3 N1 H1B 105.0 . . ?
C6 N1 H1A 105.0 . . ?
C6 N1 H1B 105.0 . . ?
C6 N1 C3 129.2(9) . . ?
N1 C3 H3A 110.5 . . ?
N1 C3 H3B 110.5 . . ?
H3A C3 H3B 108.7 . . ?
C4 C3 N1 106.3(11) . . ?
C4 C3 H3A 110.5 . . ?
C4 C3 H3B 110.5 . . ?
C3 C4 H4A 106.2 . . ?
C3 C4 H4B 106.2 . . ?
C3 C4 C7 124.6(13) . . ?
H4A C4 H4B 106.4 . . ?
C7 C4 H4A 106.2 . . ?
C7 C4 H4B 106.2 . . ?
C4 C7 H7A 111.8 . . ?
C4 C7 H7B 111.8 . . ?
C4 C7 C19 99.9(12) . . ?
H7A C7 H7B 109.5 . . ?
C19 C7 H7A 111.8 . . ?
C19 C7 H7B 111.8 . . ?
C7 C19 H19A 105.8 . . ?
C7 C19 H19B 105.8 . . ?
H19A C19 H19B 106.2 . . ?
C6 C19 C7 126.0(13) . . ?
C6 C19 H19A 105.8 . . ?
C6 C19 H19B 105.8 . . ?
O4 C2 C16 129.3(13) . . ?
O4 C2 C20 117.4(13) . . ?
C20 C2 C16 113.3(12) . . ?
C02L C14 C03J 109.1(8) . . ?
C02L C14 H14A 109.9 . . ?
C02L C14 H14B 109.9 . . ?
C03J C14 H14A 109.9 . . ?
C03J C14 H14B 109.9 . . ?
H14A C14 H14B 108.3 . . ?
C2 C16 H16A 109.5 . . ?
C2 C16 H16B 109.5 . . ?
C2 C16 H16C 109.5 . . ?
H16A C16 H16B 109.5 . . ?
H16A C16 H16C 109.5 . . ?
H16B C16 H16C 109.5 . . ?
N1 C6 C19 94.2(9) . . ?
N1 C6 H6A 112.9 . . ?
N1 C6 H6B 112.9 . . ?
C19 C6 H6A 112.9 . . ?
C19 C6 H6B 112.9 . . ?
H6A C6 H6B 110.3 . . ?
C2 C20 H20A 109.5 . . ?
C2 C20 H20B 109.5 . . ?
C2 C20 H20C 109.5 . . ?
H20A C20 H20B 109.5 . . ?
H20A C20 H20C 109.5 . . ?
H20B C20 H20C 109.5 . . ?
C03A C21 H21A 109.5 . . ?
C03A C21 H21B 109.5 . . ?
C03D C21 C03A 110.6(7) . . ?
C03D C21 H21A 109.5 . . ?
C03D C21 H21B 109.5 . . ?
H21A C21 H21B 108.1 . . ?
C03H C24 C03I 107.7(9) . . ?
C03H C24 H24A 110.2 . . ?
C03H C24 H24B 110.2 . . ?
C03I C24 H24A 110.2 . . ?
C03I C24 H24B 110.2 . . ?
H24A C24 H24B 108.5 . . ?
O6 C1 C10 118.7(18) . . ?
O6 C1 C9 123.4(17) . . ?
C9 C1 C10 117.9(16) . . ?
C1 C10 H10A 109.5 . . ?
C1 C10 H10B 109.5 . . ?
C1 C10 H10C 109.5 . . ?
H10A C10 H10B 109.5 . . ?
H10A C10 H10C 109.5 . . ?
H10B C10 H10C 109.5 . . ?
C1 C9 H9A 109.5 . . ?
C1 C9 H9B 109.5 . . ?
C1 C9 H9C 109.5 . . ?
H9A C9 H9B 109.5 . . ?
H9A C9 H9C 109.5 . . ?
H9B C9 H9C 109.5 . . ?
H5A N5 H5B 108.6 . . ?
C8 N5 H5A 110.5 . . ?
C8 N5 H5B 110.5 . . ?
C12 N5 H5A 110.5 . . ?
C12 N5 H5B 110.5 . . ?
C12 N5 C8 106.4(12) . . ?
N5 C8 H8A 110.8 . . ?
N5 C8 H8B 110.8 . . ?
H8A C8 H8B 108.9 . . ?
C13 C8 N5 104.7(12) . . ?
C13 C8 H8A 110.8 . . ?
C13 C8 H8B 110.8 . . ?
C8 C13 H13A 108.7 . . ?
C8 C13 H13B 108.7 . . ?
C8 C13 C27 114.1(11) . . ?
H13A C13 H13B 107.6 . . ?
C27 C13 H13A 108.7 . . ?
C27 C13 H13B 108.7 . . ?
N5 C12 H12A 111.1 . . ?
N5 C12 H12B 111.1 . . ?
N5 C12 C5 103.2(12) . . ?
H12A C12 H12B 109.1 . . ?
C5 C12 H12A 111.1 . . ?
C5 C12 H12B 111.1 . . ?
C12 C5 H5C 109.2 . . ?
C12 C5 H5D 109.2 . . ?
H5C C5 H5D 107.9 . . ?
C27 C5 C12 112.1(14) . . ?
C27 C5 H5C 109.2 . . ?
C27 C5 H5D 109.2 . . ?
C13 C27 H27A 107.7 . . ?
C13 C27 H27B 107.7 . . ?
C5 C27 C13 118.5(12) . . ?
C5 C27 H27A 107.7 . . ?
C5 C27 H27B 107.7 . . ?
H27A C27 H27B 107.1 . . ?

loop_
_geom_bond_atom_site_label_1
_geom_bond_atom_site_label_2
_geom_bond_distance
_geom_bond_site_symmetry_2
_geom_bond_publ_flag
In01 Cl0E 2.4734(16) . ?
In01 O00P 2.167(5) . ?
In01 O0U 2.189(4) . ?
In01 O0X 2.201(3) . ?
In01 N017 2.234(4) . ?
In01 N01G 2.205(4) . ?
In02 Cl0D 2.4717(15) . ?
In02 O00S 2.197(4) . ?
In02 O0T 2.189(3) . ?
In02 O0Y 2.172(4) . ?
In02 N018 2.225(4) . ?
In02 N01B 2.214(5) . ?
In03 Cl0F 2.4823(15) . ?
In03 O00Q 2.161(3) . ?
In03 O0T 2.201(3) . ?
In03 O0Y 2.185(4) . ?
In03 N019 2.221(4) . ?
In03 N01I 2.201(5) . ?
In04 Cl0G 2.4818(16) . ?
In04 O00R 2.201(3) . ?
In04 O0U 2.176(4) . ?
In04 O0X 2.203(3) . ?
In04 N015 2.205(4) . ?
In04 N01K 2.205(5) . ?
In05 Cl0J 2.4717(16) . ?
In05 O00R 2.187(3) . ?
In05 O0V 2.193(3) . ?
In05 O0W 2.210(4) . ?
In05 N01A 2.197(5) . ?
In05 N01T 2.193(5) . ?
In06 Cl0I 2.4899(16) . ?
In06 O00P 2.163(5) . ?
In06 O0V 2.182(3) . ?
In06 O0W 2.207(3) . ?
In06 N016 2.202(4) . ?
In06 N01C 2.208(5) . ?
In07 Cl0H 2.4592(16) . ?
In07 O00S 2.192(4) . ?
In07 O011 2.172(5) . ?
In07 O013 2.192(5) . ?
In07 N01D 2.214(5) . ?
In07 N01E 2.218(5) . ?
In07 H013 2.20(11) . ?
In08 Cl0K 2.4801(16) . ?
In08 O00P 2.176(5) . ?
In08 O00Z 2.178(4) . ?
In08 O010 2.191(4) . ?
In08 N01H 2.215(5) . ?
In08 N01N 2.208(5) . ?
In09 Cl0N 2.4579(18) . ?
In09 O00Q 2.168(3) . ?
In09 O011 2.198(5) . ?
In09 O013 2.216(5) . ?
In09 N01F 2.206(5) . ?
In09 N01S 2.227(5) . ?
In0A Cl0M 2.4663(17) . ?
In0A O00R 2.200(3) . ?
In0A O00Z 2.180(4) . ?
In0A O010 2.199(4) . ?
In0A N01O 2.208(5) . ?
In0A N01P 2.210(5) . ?
In0B Cl0L 2.4812(17) . ?
In0B O00S 2.196(4) . ?
In0B O012 2.189(4) . ?
In0B O014 2.164(4) . ?
In0B N01J 2.213(5) . ?
In0B N01M 2.214(5) . ?
In0C Cl0O 2.5001(19) . ?
In0C O00Q 2.172(3) . ?
In0C O012 2.183(5) . ?
In0C O014 2.183(4) . ?
In0C N01Q 2.211(5) . ?
In0C N01R 2.207(5) . ?
O00P H00P 0.53(5) . ?
O00S H00S 0.79(5) . ?
O0T H0T 0.98(2) . ?
O0U H0U 0.75(7) . ?
O0V H0V 0.9300 . ?
O0W H0W 0.98(2) . ?
O0Y H0Y 0.95(2) . ?
O00Z H00Z 0.70(4) . ?
O010 H010 0.937(19) . ?
O011 H011 0.61(6) . ?
O012 H012 0.67(6) . ?
O013 H013 0.52(10) . ?
O014 H014 0.80(5) . ?
N015 N01A 1.373(6) . ?
N015 C026 1.343(7) . ?
N016 N017 1.371(6) . ?
N016 C01Y 1.333(7) . ?
N017 C020 1.332(7) . ?
N018 N01E 1.362(6) . ?
N018 C01W 1.328(7) . ?
N019 N01F 1.357(6) . ?
N019 C024 1.342(7) . ?
N01A C02A 1.340(7) . ?
N01B N01M 1.356(6) . ?
N01B C01X 1.336(7) . ?
N01C N01H 1.367(6) . ?
N01C C01Z 1.347(7) . ?
N01D N01J 1.366(6) . ?
N01D C027 1.344(7) . ?
N01E C023 1.336(7) . ?
N01F C02E 1.339(7) . ?
N01G N01N 1.370(6) . ?
N01G C021 1.339(7) . ?
N01H C02F 1.336(7) . ?
N01I N01Q 1.359(6) . ?
N01I C02M 1.337(7) . ?
N01J C02H 1.330(7) . ?
N01K N01O 1.370(6) . ?
N01K C02D 1.344(7) . ?
N01L H01A 0.8900 . ?
N01L H01B 0.8900 . ?
N01L C02U 1.490(8) . ?
N01L C03D 1.465(8) . ?
N01M C029 1.345(7) . ?
N01N C02B 1.335(7) . ?
N01O C02G 1.335(7) . ?
N01P N01T 1.360(6) . ?
N01P C02Q 1.357(8) . ?
N01Q C02I 1.330(7) . ?
N01R N01S 1.358(7) . ?
N01R C030 1.335(8) . ?
N01S C02O 1.338(8) . ?
N01T C02J 1.345(7) . ?
N01U H01C 0.8900 . ?
N01U H01D 0.8900 . ?
N01U C02R 1.489(8) . ?
N01U C02Y 1.496(8) . ?
N01V H01E 0.8900 . ?
N01V H01F 0.8900 . ?
N01V C035 1.477(8) . ?
N01V C03B 1.493(10) . ?
C01W H01W 0.9300 . ?
C01W C028 1.391(8) . ?
C01X C025 1.375(9) . ?
C01X H01X 0.97(5) . ?
C01Y H01Y 0.9300 . ?
C01Y C022 1.363(9) . ?
C01Z H01Z 0.9300 . ?
C01Z C02N 1.378(8) . ?
C020 C022 1.352(9) . ?
C020 H020 0.86(6) . ?
C021 H021 0.9300 . ?
C021 C02C 1.380(8) . ?
C022 H022 0.78(5) . ?
C023 C028 1.355(9) . ?
C023 H023 0.93(5) . ?
C024 C02W 1.359(9) . ?
C024 H024 0.98(6) . ?
C025 C029 1.361(9) . ?
C025 H025 0.83(6) . ?
C026 C02T 1.363(9) . ?
C026 H026 0.80(6) . ?
C027 H027 0.9300 . ?
C027 C02P 1.370(9) . ?
C028 H028 0.97(2) . ?
C029 H029 0.9300 . ?
C02A C02T 1.370(9) . ?
C02A H02A 0.98(2) . ?
C02B H02B 0.9300 . ?
C02B C02C 1.345(9) . ?
C02C H02C 0.94(5) . ?
C02D H02D 0.9300 . ?
C02D C02K 1.357(9) . ?
C02E H02E 0.9300 . ?
C02E C02W 1.371(9) . ?
C02F H02F 0.9300 . ?
C02F C02N 1.377(9) . ?
C02G H02G 0.9300 . ?
C02G C02K 1.350(9) . ?
C02H H02H 0.9300 . ?
C02H C02P 1.364(9) . ?
C02I H02I 0.9300 . ?
C02I C02Z 1.370(9) . ?
C02J H02J 0.9300 . ?
C02J C02S 1.372(9) . ?
C02K H02K 0.9300 . ?
C02L H1 0.9700 . ?
C02L H 0.9700 . ?
C02L C033 1.425(11) . ?
C02L C14 1.479(12) . ?
C02M H02M 0.9300 . ?
C02M C02Z 1.368(9) . ?
C02N H02N 0.9300 . ?
C02O H02O 0.9300 . ?
C02O C038 1.372(10) . ?
C02P H02P 0.9300 . ?
C02Q H02Q 0.9300 . ?
C02Q C02S 1.358(9) . ?
C02R H02U 0.9700 . ?
C02R H02V 0.9700 . ?
C02R C02V 1.508(10) . ?
C02S H02S 0.9300 . ?
C02T H02T 0.9300 . ?
C02U H02L 0.9700 . ?
C02U H02R 0.9700 . ?
C02U C034 1.488(10) . ?
C02V H02X 0.9700 . ?
C02V H02Y 0.9700 . ?
C02V C031 1.514(10) . ?
C02W H02W 0.9300 . ?
C02Y H02 0.9700 . ?
C02Y HA 0.9700 . ?
C02Y C032 1.470(9) . ?
C02Z H02Z 0.9300 . ?
C030 H030 0.9300 . ?
C030 C038 1.346(10) . ?
C031 H03G 0.9700 . ?
C031 H03H 0.9700 . ?
C031 C032 1.509(10) . ?
C032 H03I 0.9700 . ?
C032 H03J 0.9700 . ?
C033 H03S 0.9700 . ?
C033 H03T 0.9700 . ?
C033 N036 1.496(11) . ?
C034 H03A 0.9700 . ?
C034 H03B 0.9700 . ?
C034 C03A 1.510(10) . ?
C035 H03K 0.9700 . ?
C035 H03L 0.9700 . ?
C035 C03H 1.469(10) . ?
N036 H03U 0.8900 . ?
N036 H03V 0.8900 . ?
N036 C03K 1.539(11) . ?
C038 H038 0.9300 . ?
C03A H03C 0.9700 . ?
C03A H03D 0.9700 . ?
C03A C21 1.526(10) . ?
C03B H03M 0.9700 . ?
C03B H03N 0.9700 . ?
C03B C03I 1.475(13) . ?
C03D H03E 0.9700 . ?
C03D H03F 0.9700 . ?
C03D C21 1.511(10) . ?
C03H H03O 0.9700 . ?
C03H H03P 0.9700 . ?
C03H C24 1.526(12) . ?
C03I H03Q 0.9700 . ?
C03I H03R 0.9700 . ?
C03I C24 1.544(14) . ?
C03J H03W 0.9700 . ?
C03J H03X 0.9700 . ?
C03J C03K 1.509(12) . ?
C03J C14 1.514(13) . ?
C03K H03Y 0.9700 . ?
C03K HB 0.9700 . ?
N1 H1A 0.8900 . ?
N1 H1B 0.8900 . ?
N1 C3 1.456(12) . ?
N1 C6 1.365(12) . ?
C3 H3A 0.9700 . ?
C3 H3B 0.9700 . ?
C3 C4 1.415(13) . ?
C4 H4A 0.9700 . ?
C4 H4B 0.9700 . ?
C4 C7 1.459(19) . ?
C7 H7A 0.9700 . ?
C7 H7B 0.9700 . ?
C7 C19 1.557(15) . ?
C19 H19A 0.9700 . ?
C19 H19B 0.9700 . ?
C19 C6 1.407(10) . ?
C2 O4 1.161(11) . ?
C2 C16 1.443(13) . ?
C2 C20 1.428(14) . ?
C14 H14A 0.9700 . ?
C14 H14B 0.9700 . ?
C16 H16A 0.9600 . ?
C16 H16B 0.9600 . ?
C16 H16C 0.9600 . ?
C6 H6A 0.9700 . ?
C6 H6B 0.9700 . ?
C20 H20A 0.9600 . ?
C20 H20B 0.9600 . ?
C20 H20C 0.9600 . ?
C21 H21A 0.9700 . ?
C21 H21B 0.9700 . ?
C24 H24A 0.9700 . ?
C24 H24B 0.9700 . ?
C1 C10 1.457(16) . ?
C1 O6 1.157(16) . ?
C1 C9 1.438(17) . ?
C10 H10A 0.9600 . ?
C10 H10B 0.9600 . ?
C10 H10C 0.9600 . ?
C9 H9A 0.9600 . ?
C9 H9B 0.9600 . ?
C9 H9C 0.9600 . ?
N5 H5A 0.8900 . ?
N5 H5B 0.8900 . ?
N5 C8 1.456(15) . ?
N5 C12 1.436(12) . ?
C8 H8A 0.9700 . ?
C8 H8B 0.9700 . ?
C8 C13 1.451(14) . ?
C13 H13A 0.9700 . ?
C13 H13B 0.9700 . ?
C13 C27 1.464(12) . ?
C12 H12A 0.9700 . ?
C12 H12B 0.9700 . ?
C12 C5 1.473(15) . ?
C5 H5C 0.9700 . ?
C5 H5D 0.9700 . ?
C5 C27 1.411(13) . ?
C27 H27A 0.9700 . ?
C27 H27B 0.9700 . ?

loop_
_geom_torsion_atom_site_label_1
_geom_torsion_atom_site_label_2
_geom_torsion_atom_site_label_3
_geom_torsion_atom_site_label_4
_geom_torsion
_geom_torsion_site_symmetry_1
_geom_torsion_site_symmetry_2
_geom_torsion_site_symmetry_3
_geom_torsion_site_symmetry_4
_geom_torsion_publ_flag
In01 N017 C020 C022 -178.7(5) . . . . ?
In01 N01G N01N In08 -10.1(5) . . . . ?
In01 N01G N01N C02B 179.8(4) . . . . ?
In01 N01G C021 C02C -179.7(4) . . . . ?
In02 N018 N01E In07 -5.0(6) . . . . ?
In02 N018 N01E C023 175.1(4) . . . . ?
In02 N018 C01W C028 -175.4(4) . . . . ?
In02 N01B N01M In0B -9.6(6) . . . . ?
In02 N01B N01M C029 174.2(4) . . . . ?
In02 N01B C01X C025 -174.2(5) . . . . ?
In03 N019 N01F In09 4.5(6) . . . . ?
In03 N019 N01F C02E -171.5(4) . . . . ?
In03 N019 C024 C02W 170.9(5) . . . . ?
In03 N01I N01Q In0C -3.2(6) . . . . ?
In03 N01I N01Q C02I 179.3(4) . . . . ?
In03 N01I C02M C02Z -178.9(5) . . . . ?
In04 N015 N01A In05 -3.8(6) . . . . ?
In04 N015 N01A C02A 177.2(5) . . . . ?
In04 N015 C026 C02T -175.7(5) . . . . ?
In04 N01K N01O In0A 0.6(6) . . . . ?
In04 N01K N01O C02G -178.9(4) . . . . ?
In04 N01K C02D C02K 179.9(5) . . . . ?
In05 N01A C02A C02T 178.9(5) . . . . ?
In05 N01T C02J C02S 179.4(5) . . . . ?
In06 N016 N017 In01 -4.5(5) . . . . ?
In06 N016 N017 C020 177.1(4) . . . . ?
In06 N016 C01Y C022 -176.3(5) . . . . ?
In06 N01C N01H In08 0.7(6) . . . . ?
In06 N01C N01H C02F -179.6(4) . . . . ?
In06 N01C C01Z C02N -179.7(4) . . . . ?
In07 N01D N01J In0B -5.7(6) . . . . ?
In07 N01D N01J C02H -176.3(4) . . . . ?
In07 N01D C027 C02P 176.3(5) . . . . ?
In07 N01E C023 C028 -178.6(4) . . . . ?
In08 N01H C02F C02N 178.2(5) . . . . ?
In08 N01N C02B C02C -169.0(5) . . . . ?
In09 N01F C02E C02W -175.9(5) . . . . ?
In09 N01S C02O C038 174.2(5) . . . . ?
In0A N01O C02G C02K 179.1(5) . . . . ?
In0A N01P N01T In05 -7.5(6) . . . . ?
In0A N01P N01T C02J 171.4(4) . . . . ?
In0A N01P C02Q C02S -170.4(5) . . . . ?
In0B N01J C02H C02P -170.1(5) . . . . ?
In0B N01M C029 C025 -175.1(5) . . . . ?
In0C N01Q C02I C02Z -177.4(5) . . . . ?
In0C N01R N01S In09 -1.3(6) . . . . ?
In0C N01R N01S C02O 173.8(4) . . . . ?
In0C N01R C030 C038 -172.3(5) . . . . ?
N015 N01A C02A C02T -2.2(9) . . . . ?
N015 C026 C02T C02A -0.2(10) . . . . ?
N016 N017 C020 C022 -0.5(8) . . . . ?
N016 C01Y C022 C020 -0.4(9) . . . . ?
N017 N016 C01Y C022 0.1(7) . . . . ?
N017 C020 C022 C01Y 0.6(9) . . . . ?
N018 N01E C023 C028 1.3(8) . . . . ?
N018 C01W C028 C023 0.4(8) . . . . ?
N019 N01F C02E C02W -0.4(8) . . . . ?
N019 C024 C02W C02E -0.6(9) . . . . ?
N01A N015 C026 C02T -1.1(9) . . . . ?
N01A C02A C02T C026 1.5(10) . . . . ?
N01B N01M C029 C025 0.6(7) . . . . ?
N01B C01X C025 C029 0.5(8) . . . . ?
N01C N01H C02F C02N -1.4(8) . . . . ?
N01C C01Z C02N C02F -0.1(8) . . . . ?
N01D N01J C02H C02P -0.7(8) . . . . ?
N01D C027 C02P C02H -0.2(8) . . . . ?
N01E N018 C01W C028 0.4(7) . . . . ?
N01E C023 C028 C01W -1.0(8) . . . . ?
N01F N019 C024 C02W 0.4(8) . . . . ?
N01F C02E C02W C024 0.6(9) . . . . ?
N01G N01N C02B C02C -0.2(7) . . . . ?
N01G C021 C02C C02B 0.3(8) . . . . ?
N01H N01C C01Z C02N -0.7(7) . . . . ?
N01H C02F C02N C01Z 0.9(9) . . . . ?
N01I N01Q C02I C02Z -0.2(8) . . . . ?
N01I C02M C02Z C02I -0.6(9) . . . . ?
N01J N01D C027 C02P -0.2(7) . . . . ?
N01J C02H C02P C027 0.6(9) . . . . ?
N01K N01O C02G C02K -1.3(8) . . . . ?
N01K C02D C02K C02G -1.2(9) . . . . ?
N01L C02U C034 C03A -56.2(9) . . . . ?
N01L C03D C21 C03A 56.5(9) . . . . ?
N01M N01B C01X C025 -0.1(8) . . . . ?
N01N N01G C021 C02C -0.5(7) . . . . ?
N01N C02B C02C C021 0.0(8) . . . . ?
N01O N01K C02D C02K 0.5(8) . . . . ?
N01O C02G C02K C02D 1.6(9) . . . . ?
N01P N01T C02J C02S 0.7(8) . . . . ?
N01P C02Q C02S C02J -0.9(10) . . . . ?
N01Q N01I C02M C02Z 0.5(8) . . . . ?
N01Q C02I C02Z C02M 0.5(9) . . . . ?
N01R N01S C02O C038 -0.5(8) . . . . ?
N01R C030 C038 C02O -0.9(10) . . . . ?
N01S N01R C030 C038 0.6(8) . . . . ?
N01S C02O C038 C030 0.9(9) . . . . ?
N01T N01P C02Q C02S 1.4(9) . . . . ?
N01T C02J C02S C02Q 0.2(9) . . . . ?
N01U C02R C02V C031 -54.2(8) . . . . ?
N01U C02Y C032 C031 56.3(9) . . . . ?
N01V C035 C03H C24 56.3(10) . . . . ?
N01V C03B C03I C24 -56.1(12) . . . . ?
C01W N018 N01E In07 178.8(4) . . . . ?
C01W N018 N01E C023 -1.1(6) . . . . ?
C01X N01B N01M In0B 175.9(4) . . . . ?
C01X N01B N01M C029 -0.3(7) . . . . ?
C01X C025 C029 N01M -0.7(8) . . . . ?
C01Y N016 N017 In01 178.6(4) . . . . ?
C01Y N016 N017 C020 0.2(6) . . . . ?
C01Z N01C N01H In08 -178.4(4) . . . . ?
C01Z N01C N01H C02F 1.3(7) . . . . ?
C021 N01G N01N In08 170.5(4) . . . . ?
C021 N01G N01N C02B 0.4(6) . . . . ?
C024 N019 N01F In09 176.0(4) . . . . ?
C024 N019 N01F C02E 0.0(7) . . . . ?
C026 N015 N01A In05 -179.0(5) . . . . ?
C026 N015 N01A C02A 2.0(7) . . . . ?
C027 N01D N01J In0B 171.1(4) . . . . ?
C027 N01D N01J C02H 0.5(7) . . . . ?
C02D N01K N01O In0A -179.9(4) . . . . ?
C02D N01K N01O C02G 0.5(7) . . . . ?
C02L C033 N036 C03K 56.9(10) . . . . ?
C02M N01I N01Q In0C 177.3(4) . . . . ?
C02M N01I N01Q C02I -0.1(7) . . . . ?
C02Q N01P N01T In05 179.9(5) . . . . ?
C02Q N01P N01T C02J -1.2(7) . . . . ?
C02R N01U C02Y C032 -57.9(8) . . . . ?
C02R C02V C031 C032 53.6(10) . . . . ?
C02U N01L C03D C21 -58.3(8) . . . . ?
C02U C034 C03A C21 55.5(10) . . . . ?
C02V C031 C032 C02Y -55.3(10) . . . . ?
C02Y N01U C02R C02V 56.9(8) . . . . ?
C030 N01R N01S In09 -175.2(4) . . . . ?
C030 N01R N01S C02O -0.1(7) . . . . ?
C033 C02L C14 C03J 60.2(10) . . . . ?
C033 N036 C03K C03J -51.2(11) . . . . ?
C034 C03A C21 C03D -54.9(10) . . . . ?
C035 N01V C03B C03I 54.5(10) . . . . ?
C035 C03H C24 C03I -57.7(12) . . . . ?
C03B N01V C035 C03H -54.6(9) . . . . ?
C03B C03I C24 C03H 58.0(12) . . . . ?
C03D N01L C02U C034 57.9(8) . . . . ?
C03K C03J C14 C02L -54.6(11) . . . . ?
N1 C3 C4 C7 -34(3) . . . . ?
C3 N1 C6 C19 -57.0(19) . . . . ?
C3 C4 C7 C19 36(3) . . . . ?
C4 C7 C19 C6 -55(2) . . . . ?
C7 C19 C6 N1 61(2) . . . . ?
C14 C02L C033 N036 -61.8(10) . . . . ?
C14 C03J C03K N036 50.7(11) . . . . ?
C6 N1 C3 C4 48(2) . . . . ?
N5 C8 C13 C27 -47.7(18) . . . . ?
N5 C12 C5 C27 56(2) . . . . ?
C8 N5 C12 C5 -78.2(18) . . . . ?
C8 C13 C27 C5 32(3) . . . . ?
C12 N5 C8 C13 73.8(16) . . . . ?
C12 C5 C27 C13 -36(3) . . . . ?
